data_7046331
loop_
_publ_author_name
'Wang, Jin'
'Shi, Wenjie'
'Li, Shujie'
'Mao, Qiyun'
'Ma, Pengtao'
'Niu, Jingyang'
'Wang, Jingping'

_publ_section_title
;
 Construction of a new binding manner in carboxylic acid-functionalized
 phosphomolybdates.
;
_journal_issue 24
_journal_name_full 'Dalton transactions (Cambridge, England : 2003)'
_journal_page_first 7949
_journal_page_last 7955
_journal_paper_doi 10.1039/c8dt01540f
_journal_volume 47
_journal_year 2018
_chemical_formula_moiety 'C42 H18 Mo36 N6 O156 P8, 6(C4 H12 N), 25(O)'
_chemical_formula_sum 'C66 H140 Mo36 N12 O181 P8'
_chemical_formula_weight 7699.49
_space_group_crystal_system triclinic
_space_group_IT_number 2
_space_group_name_Hall '-P 1'
_space_group_name_H-M_alt 'P -1'
_symmetry_space_group_name_Hall '-P 1'
_symmetry_space_group_name_H-M 'P -1'
_atom_sites_solution_hydrogens geom
_atom_sites_solution_primary direct
_audit_creation_date 2016-03-21
_audit_creation_method
;
Olex2 1.2
(compiled 2016.02.19 svn.r3266 for OlexSys, GUI svn.r5155)
;
_audit_update_record
;
2018-03-30 deposited with the CCDC.
2018-05-14 downloaded from the CCDC.
;
_cell_angle_alpha 76.6910(10)
_cell_angle_beta 89.3890(10)
_cell_angle_gamma 71.4410(10)
_cell_formula_units_Z 2
_cell_length_a 20.9083(14)
_cell_length_b 24.6633(16)
_cell_length_c 30.156(2)
_cell_measurement_reflns_used 9915
_cell_measurement_temperature 296(2)
_cell_measurement_theta_max 25.29
_cell_measurement_theta_min 2.24
_cell_volume 14312.8(16)
_computing_molecular_graphics 'Olex2 (Dolomanov et al., 2009)'
_computing_publication_material 'Olex2 (Dolomanov et al., 2009)'
_computing_structure_refinement 'ShelXL (Sheldrick, 2015)'
_computing_structure_solution 'ShelXS-1997 (Sheldrick, 2008)'
_diffrn_ambient_temperature 296.15
_diffrn_measured_fraction_theta_full 0.995
_diffrn_measured_fraction_theta_max 0.995
_diffrn_measurement_device_type 'Bruker APEX-II CCD'
_diffrn_measurement_method '\f and \w scans'
_diffrn_radiation_monochromator graphite
_diffrn_radiation_type MoK\a
_diffrn_radiation_wavelength 0.71073
_diffrn_reflns_av_R_equivalents 0.0424
_diffrn_reflns_av_unetI/netI 0.1042
_diffrn_reflns_Laue_measured_fraction_full 0.995
_diffrn_reflns_Laue_measured_fraction_max 0.995
_diffrn_reflns_limit_h_max 24
_diffrn_reflns_limit_h_min -24
_diffrn_reflns_limit_k_max 29
_diffrn_reflns_limit_k_min -29
_diffrn_reflns_limit_l_max 35
_diffrn_reflns_limit_l_min -35
_diffrn_reflns_number 74922
_diffrn_reflns_point_group_measured_fraction_full 0.995
_diffrn_reflns_point_group_measured_fraction_max 0.995
_diffrn_reflns_theta_full 25.100
_diffrn_reflns_theta_max 25.100
_diffrn_reflns_theta_min 0.695
_diffrn_standards_number 0
_exptl_absorpt_coefficient_mu 1.652
_exptl_absorpt_correction_T_max 0.7457
_exptl_absorpt_correction_T_min 0.5580
_exptl_absorpt_correction_type multi-scan
_exptl_absorpt_process_details
;
SADABS-2008/1 (Bruker,2008) was used for absorption correction.
wR2(int) was 0.0735 before and 0.0402 after correction.
The Ratio of minimum to maximum transmission is 0.7483.
The \l/2 correction factor is 0.0015.
;
_exptl_crystal_colour colorless
_exptl_crystal_density_diffrn 1.787
_exptl_crystal_density_method 'not measured'
_exptl_crystal_description block
_exptl_crystal_F_000 7400
_exptl_crystal_size_max 0.34
_exptl_crystal_size_mid 0.22
_exptl_crystal_size_min 0.18
_refine_diff_density_max 2.301
_refine_diff_density_min -1.817
_refine_diff_density_rms 0.264
_refine_ls_extinction_method none
_refine_ls_goodness_of_fit_ref 1.032
_refine_ls_hydrogen_treatment constr
_refine_ls_matrix_type full
_refine_ls_number_parameters 1464
_refine_ls_number_reflns 50682
_refine_ls_number_restraints 73
_refine_ls_restrained_S_all 1.031
_refine_ls_R_factor_all 0.1557
_refine_ls_R_factor_gt 0.0834
_refine_ls_shift/su_max 0.001
_refine_ls_shift/su_mean 0.000
_refine_ls_structure_factor_coef Fsqd
_refine_ls_weighting_details 'w=1/[\s^2^(Fo^2^)+(0.1691P)^2^+63.4408P] where P=(Fo^2^+2Fc^2^)/3'
_refine_ls_weighting_scheme calc
_refine_ls_wR_factor_gt 0.2423
_refine_ls_wR_factor_ref 0.3095
_reflns_Friedel_coverage 0.000
_reflns_number_gt 27049
_reflns_number_total 50682
_reflns_threshold_expression 'I > 2\s(I)'
_cod_data_source_file c8dt01540f2.cif
_cod_data_source_block njy1_CCDC1
_cod_depositor_comments 'Adding full bibliography for 7046330--7046333.cif.'
_cod_original_cell_volume 14313.0(16)
_cod_database_code 7046331
_shelx_space_group_comment
;
The symmetry employed for this shelxl refinement is uniquely defined
by the following loop, which should always be used as a source of
symmetry information in preference to the above space-group names.
They are only intended as comments.
;
_shelx_estimated_absorpt_t_max 0.755
_shelx_estimated_absorpt_t_min 0.603
_olex2_refinement_description
;
1. Fixed Uiso
 At 1.2 times of:
  All C(H) groups
 At 1.5 times of:
  All C(H,H,H) groups
2. Restrained distances
 N12-C44 = N12-C49 = N12-C52 = N12-C66
 1.47 with sigma of 0.01
 N10-C43 = N10-C46 = N10-C50 = N10-C53
 1.47 with sigma of 0.01
 N11-C48 = N11-C51 = N11-C56 = N11-C58
 1.47 with sigma of 0.01
 O9-O3W
 2.6 with sigma of 0.01
 C45-C47 \\sim C45-C55 \\sim C45-C59 \\sim C47-C55 \\sim C47-C59 \\sim C55-C59
 with sigma of 0.02
 C44-C49 \\sim C44-C52 \\sim C44-C66 \\sim C49-C52 \\sim C49-C66 \\sim C52-C66
 with sigma of 0.02
 C43-C46 \\sim C43-C50 \\sim C43-C53 \\sim C46-C50 \\sim C46-C53 \\sim C50-C53
 with sigma of 0.02
 C48-C51 \\sim C48-C56 \\sim C48-C58 \\sim C51-C56 \\sim C51-C58 \\sim C56-C58
 with sigma of 0.02
3. Others
 Fixed Sof: O18W(0.5) O19W(0.5) O20W(0.5) O21W(0.5) O22W(0.5) O23W(0.5)
 O24W(0.5) O25W(0.5) O26W(0.5) O27W(0.5) O28W(0.5) O29W(0.5) O30W(0.5)
 O31W(0.5) O32W(0.5) O33W(0.5) O34W(0.5) O35W(0.5) O36W(0.5)
 Fixed Uiso: C43(0.12216) C44(0.12633) C45(0.12367) C47(0.14289) C50(0.1112)
 C66(0.13124)
4.a Me refined with riding coordinates:
 C43(H43A,H43B,H43C), C44(H44A,H44B,H44C), C45(H45A,H45B,H45C), C46(H46A,H46B,
 H46C), C47(H47A,H47B,H47C), C48(H48A,H48B,H48C), C49(H49A,H49B,H49C), C50(H50A,
 H50B,H50C), C51(H51A,H51B,H51C), C52(H52A,H52B,H52C), C53(H53A,H53B,H53C),
 C54(H54A,H54B,H54C), C55(H55A,H55B,H55C), C56(H56A,H56B,H56C), C57(H57A,H57B,
 H57C), C58(H58A,H58B,H58C), C59(H59A,H59B,H59C), C60(H60A,H60B,H60C), C61(H61A,
 H61B,H61C), C62(H62A,H62B,H62C), C63(H63A,H63B,H63C), C64(H64A,H64B,H64C),
 C65(H65A,H65B,H65C), C66(H66A,H66B,H66C)
4.b Aromatic/amide H refined with riding coordinates:
 C2(H2), C3(H3), C5(H5), C6(H6), C8(H8), C11(H11), C15(H15), C18(H18),
 C20(H20), C21(H21), C24(H24), C33(H33), C34(H34), C35(H35), C37(H37), C38(H38),
  C39(H39), C41(H41)
;
_shelx_shelxl_version_number 2014/7
_olex2_submission_special_instructions 'No special instructions were received'

loop_
_space_group_symop_operation_xyz
'x, y, z'
'-x, -y, -z'

loop_
_atom_site_label
_atom_site_type_symbol
_atom_site_fract_x
_atom_site_fract_y
_atom_site_fract_z
_atom_site_U_iso_or_equiv
_atom_site_adp_type
_atom_site_occupancy
_atom_site_site_symmetry_order
_atom_site_calc_flag
_atom_site_refinement_flags_posn
_atom_site_refinement_flags_adp
_atom_site_refinement_flags_occupancy
Mo1 Mo 0.50291(9) 0.21388(7) 0.51243(5) 0.0532(4) Uani 1 1 d . . .
Mo2 Mo 0.44887(8) 0.10832(6) 0.47015(5) 0.0485(4) Uani 1 1 d . . .
Mo3 Mo 0.29093(8) 0.14547(7) 0.42333(5) 0.0508(4) Uani 1 1 d . . .
Mo4 Mo 0.17833(8) 0.29627(7) 0.40659(5) 0.0549(4) Uani 1 1 d . . .
Mo5 Mo 0.23432(9) 0.39888(7) 0.43510(5) 0.0550(4) Uani 1 1 d . . .
Mo6 Mo 0.39915(9) 0.35468(7) 0.49400(5) 0.0574(4) Uani 1 1 d . . .
Mo7 Mo 0.69363(9) 0.29541(7) 0.41469(5) 0.0589(4) Uani 1 1 d . . .
Mo8 Mo 0.59244(9) 0.42888(7) 0.39762(5) 0.0568(4) Uani 1 1 d . . .
Mo9 Mo 0.50829(8) 0.50643(6) 0.28712(5) 0.0456(4) Uani 1 1 d . . .
Mo10 Mo 0.56727(7) 0.45831(6) 0.19477(5) 0.0451(3) Uani 1 1 d . . .
Mo11 Mo 0.68533(8) 0.30462(7) 0.21393(5) 0.0507(4) Uani 1 1 d . . .
Mo12 Mo 0.72417(8) 0.22532(7) 0.32196(6) 0.0573(4) Uani 1 1 d . . .
Mo13 Mo 0.37434(8) 0.19900(7) 0.17191(5) 0.0503(4) Uani 1 1 d . . .
Mo14 Mo 0.26522(7) 0.33535(7) 0.15690(4) 0.0444(4) Uani 1 1 d . . .
Mo15 Mo 0.31586(7) 0.45991(6) 0.09000(4) 0.0382(3) Uani 1 1 d . . .
Mo16 Mo 0.41712(7) 0.42287(6) 0.00587(4) 0.0351(3) Uani 1 1 d . . .
Mo17 Mo 0.53544(7) 0.27736(6) 0.02459(5) 0.0411(3) Uani 1 1 d . . .
Mo18 Mo 0.54200(8) 0.17916(6) 0.12301(5) 0.0497(4) Uani 1 1 d . . .
Mo19 Mo 0.13929(8) 0.13262(7) -0.10486(5) 0.0535(4) Uani 1 1 d . . .
Mo20 Mo 0.03175(7) 0.27029(7) -0.12047(5) 0.0488(4) Uani 1 1 d . . .
Mo21 Mo 0.06375(7) 0.38747(6) -0.21083(5) 0.0453(3) Uani 1 1 d . . .
Mo22 Mo 0.23009(7) 0.36658(6) -0.21881(5) 0.0425(3) Uani 1 1 d . . .
Mo23 Mo 0.34458(7) 0.22042(6) -0.20189(5) 0.0436(3) Uani 1 1 d . . .
Mo24 Mo 0.28525(8) 0.10667(6) -0.17734(5) 0.0504(4) Uani 1 1 d . . .
Mo25 Mo -0.17476(7) 0.24242(7) -0.44823(5) 0.0473(4) Uani 1 1 d . . .
Mo26 Mo -0.11598(8) 0.34646(6) -0.41040(5) 0.0472(4) Uani 1 1 d . . .
Mo27 Mo 0.04964(8) 0.31781(7) -0.38788(5) 0.0514(4) Uani 1 1 d . . .
Mo28 Mo 0.16165(7) 0.16299(8) -0.37178(5) 0.0543(4) Uani 1 1 d . . .
Mo29 Mo 0.08799(8) 0.06320(7) -0.37917(5) 0.0548(4) Uani 1 1 d . . .
Mo30 Mo -0.07914(8) 0.10744(7) -0.43175(5) 0.0522(4) Uani 1 1 d . . .
Mo31 Mo -0.28098(8) 0.16669(7) -0.11283(5) 0.0528(4) Uani 1 1 d . . .
Mo32 Mo -0.35383(7) 0.24340(7) -0.21680(5) 0.0473(4) Uani 1 1 d . . .
Mo33 Mo -0.32583(7) 0.17715(7) -0.31384(5) 0.0499(4) Uani 1 1 d . . .
Mo34 Mo -0.22265(8) 0.03596(7) -0.29796(5) 0.0530(4) Uani 1 1 d . . .
Mo35 Mo -0.13555(9) -0.04550(7) -0.18741(6) 0.0567(4) Uani 1 1 d . . .
Mo36 Mo -0.16627(9) 0.01568(7) -0.09701(6) 0.0612(4) Uani 1 1 d . . .
P1 P 0.3498(2) 0.25680(18) 0.44513(14) 0.0438(10) Uani 1 1 d . . .
P2 P 0.5134(2) 0.31536(19) 0.41432(15) 0.0502(11) Uani 1 1 d . . .
P3 P 0.6230(2) 0.36862(17) 0.30590(13) 0.0400(9) Uani 1 1 d . . .
P4 P 0.4006(2) 0.31002(17) 0.09127(12) 0.0348(9) Uani 1 1 d . . .
P5 P 0.1849(2) 0.24713(17) -0.16446(12) 0.0355(9) Uani 1 1 d . . .
P6 P -0.0140(2) 0.20569(19) -0.40157(13) 0.0397(9) Uani 1 1 d . . .
P7 P -0.1584(2) 0.14905(19) -0.33376(14) 0.0414(10) Uani 1 1 d . . .
P8 P -0.2319(2) 0.10421(19) -0.20681(14) 0.0433(10) Uani 1 1 d . . .
O1 O -0.2381(7) -0.0027(6) -0.0815(5) 0.086(4) Uiso 1 1 d . . .
O2 O 0.7437(7) 0.1517(6) 0.3421(5) 0.082(4) Uiso 1 1 d . . .
O3 O 0.6310(7) 0.4812(6) 0.3843(5) 0.076(4) Uiso 1 1 d . . .
O4 O 0.6944(6) 0.2445(6) 0.4654(4) 0.069(3) Uiso 1 1 d . . .
O5 O 0.1122(7) -0.0107(6) -0.3520(5) 0.083(4) Uiso 1 1 d . . .
O6 O 0.1294(7) 0.0685(6) -0.0751(5) 0.075(4) Uiso 1 1 d . . .
O7 O 0.3329(7) 0.0330(6) -0.1647(4) 0.070(4) Uiso 1 1 d . . .
O8 O -0.1202(7) -0.0056(6) -0.0467(5) 0.081(4) Uiso 1 1 d . . .
O9 O 0.5433(7) 0.4454(6) 0.4375(4) 0.091(5) Uiso 1 1 d D . .
O10 O 0.1112(7) 0.3088(6) 0.3701(5) 0.073(4) Uiso 1 1 d . . .
O11 O -0.0466(7) 0.2935(6) -0.0991(5) 0.076(4) Uiso 1 1 d . . .
O12 O 0.1991(7) 0.4734(6) 0.4136(5) 0.075(4) Uiso 1 1 d . . .
O13 O 0.0730(7) 0.3342(6) -0.4420(5) 0.080(4) Uiso 1 1 d . . .
O14 O 0.4189(8) 0.4141(7) 0.5000(5) 0.090(4) Uiso 1 1 d . . .
O15 O 0.7533(6) 0.3273(6) 0.2092(4) 0.069(3) Uiso 1 1 d . . .
O16 O -0.2840(6) 0.0065(5) -0.2759(4) 0.065(3) Uiso 1 1 d . . .
O17 O 0.1535(7) 0.2726(6) 0.4596(5) 0.078(4) Uiso 1 1 d . . .
O18 O 0.1932(6) 0.3592(5) 0.1841(4) 0.058(3) Uiso 1 1 d . . .
O19 O 0.7980(7) 0.2380(6) 0.3291(5) 0.076(4) Uiso 1 1 d . . .
O20 O 0.5170(6) 0.0492(5) 0.4639(4) 0.064(3) Uiso 1 1 d . . .
O21 O 0.2100(7) 0.3895(6) 0.4902(4) 0.071(4) Uiso 1 1 d . . .
O22 O -0.1922(7) -0.0026(6) -0.3381(5) 0.074(4) Uiso 1 1 d . . .
O23 O -0.0659(6) -0.1035(5) -0.1907(4) 0.066(3) Uiso 1 1 d . . .
O24 O 0.4657(7) 0.1897(6) 0.5595(4) 0.071(4) Uiso 1 1 d . . .
O25 O 0.4529(6) 0.3582(5) 0.4301(4) 0.061(3) Uiso 1 1 d . . .
O26 O -0.2696(6) 0.1923(5) -0.0668(4) 0.064(3) Uiso 1 1 d . . .
O27 O -0.0001(7) 0.4527(6) -0.2154(5) 0.073(4) Uiso 1 1 d . . .
O28 O 0.2703(6) 0.4173(5) -0.2215(4) 0.059(3) Uiso 1 1 d . . .
O29 O 0.6687(6) 0.3676(5) 0.4345(4) 0.064(3) Uiso 1 1 d . . .
O30 O -0.1854(6) 0.3981(5) -0.3957(4) 0.066(3) Uiso 1 1 d . . .
O31 O 0.3717(6) 0.1364(5) 0.2086(4) 0.065(3) Uiso 1 1 d . . .
O32 O 0.5877(7) 0.1069(6) 0.1380(5) 0.082(4) Uiso 1 1 d . . .
O33 O 0.2504(6) 0.1206(5) -0.2313(4) 0.059(3) Uiso 1 1 d . . .
O34 O 0.1655(6) 0.0816(5) -0.3638(4) 0.063(3) Uiso 1 1 d . . .
O35 O 0.7739(7) 0.2888(6) 0.4070(5) 0.081(4) Uiso 1 1 d . . .
O36 O 0.3263(6) 0.3901(5) 0.4485(4) 0.053(3) Uiso 1 1 d . . .
O37 O 0.1837(6) 0.1752(6) -0.4262(4) 0.070(4) Uiso 1 1 d . . .
O38 O -0.1163(7) 0.0538(6) -0.4179(4) 0.071(4) Uiso 1 1 d . . .
O39 O -0.3418(7) 0.1345(6) -0.0970(5) 0.074(4) Uiso 1 1 d . . .
O40 O 0.3520(7) 0.3408(6) 0.5386(5) 0.075(4) Uiso 1 1 d . . .
O41 O -0.0079(5) 0.0824(4) -0.3844(4) 0.046(3) Uiso 1 1 d . . .
O42 O -0.0309(7) 0.0900(6) -0.4766(4) 0.070(4) Uiso 1 1 d . . .
O43 O 0.5863(7) 0.1864(6) 0.5303(5) 0.073(4) Uiso 1 1 d . . .
O44 O -0.2590(6) 0.2555(5) -0.4405(4) 0.065(3) Uiso 1 1 d . . .
O45 O 0.0537(6) 0.3672(5) -0.2610(4) 0.060(3) Uiso 1 1 d . . .
O46 O 0.5749(6) 0.3380(5) 0.4101(4) 0.052(3) Uiso 1 1 d . . .
O47 O -0.3881(6) 0.3183(5) -0.2322(4) 0.063(3) Uiso 1 1 d . . .
O48 O -0.2009(7) -0.0736(6) -0.1824(5) 0.078(4) Uiso 1 1 d . . .
O49 O 0.6782(6) 0.2538(5) 0.3718(4) 0.053(3) Uiso 1 1 d . . .
O50 O 0.1664(6) 0.3758(5) 0.4086(4) 0.058(3) Uiso 1 1 d . . .
O51 O -0.1495(6) 0.0842(5) -0.3136(4) 0.056(3) Uiso 1 1 d . . .
O52 O 0.6820(6) 0.2811(5) 0.1656(4) 0.069(3) Uiso 1 1 d . . .
O53 O 0.0509(6) 0.1862(5) -0.0995(4) 0.053(3) Uiso 1 1 d . . .
O54 O 0.4252(6) 0.2198(5) -0.1998(4) 0.059(3) Uiso 1 1 d . . .
O55 O 0.4553(5) 0.1517(5) 0.3965(4) 0.048(3) Uiso 1 1 d . . .
O56 O 0.2608(7) 0.1092(6) 0.3909(4) 0.072(4) Uiso 1 1 d . . .
O57 O 0.1054(7) 0.0607(6) -0.4350(4) 0.071(4) Uiso 1 1 d . . .
O58 O -0.3582(7) 0.2289(6) -0.3641(5) 0.071(4) Uiso 1 1 d . . .
O59 O -0.1524(6) 0.1704(5) -0.4684(4) 0.058(3) Uiso 1 1 d . . .
O60 O -0.1702(6) 0.2896(5) -0.4998(4) 0.064(3) Uiso 1 1 d . . .
O61 O -0.1210(6) -0.0489(5) -0.1236(4) 0.064(3) Uiso 1 1 d . . .
O62 O 0.6554(5) 0.3750(5) 0.3485(4) 0.049(3) Uiso 1 1 d . . .
O63 O 0.2534(7) 0.1332(6) 0.4740(5) 0.076(4) Uiso 1 1 d . . .
O64 O 0.4325(6) 0.5546(5) 0.2943(4) 0.059(3) Uiso 1 1 d . . .
O65 O 0.2385(6) 0.3251(5) 0.1087(4) 0.056(3) Uiso 1 1 d . . .
O66 O 0.0266(5) 0.3343(4) -0.1711(3) 0.046(3) Uiso 1 1 d . . .
O67 O 0.6312(6) 0.4870(5) 0.1879(4) 0.060(3) Uiso 1 1 d . . .
O68 O -0.1452(5) 0.1606(4) -0.3850(3) 0.046(3) Uiso 1 1 d . . .
O69 O 0.2104(5) 0.3724(5) -0.1449(4) 0.047(3) Uiso 1 1 d . . .
O70 O 0.2340(6) 0.3545(5) -0.2726(4) 0.063(3) Uiso 1 1 d . . .
O71 O -0.1168(6) 0.3682(5) -0.4672(4) 0.064(3) Uiso 1 1 d . . .
O72 O 0.2532(6) 0.5249(5) 0.0875(4) 0.058(3) Uiso 1 1 d . . .
O73 O 0.5790(6) 0.2135(5) 0.1531(4) 0.062(3) Uiso 1 1 d . . .
O74 O 0.5642(6) 0.5422(5) 0.2916(4) 0.058(3) Uiso 1 1 d . . .
O75 O 0.7248(6) 0.2309(5) 0.2566(4) 0.060(3) Uiso 1 1 d . . .
O76 O 0.2350(6) 0.1526(5) -0.3416(4) 0.067(3) Uiso 1 1 d . . .
O77 O 0.0856(6) 0.3552(5) -0.3608(4) 0.065(3) Uiso 1 1 d . . .
O78 O 0.5779(6) 0.2022(5) 0.0651(4) 0.057(3) Uiso 1 1 d . . .
O79 O -0.2597(5) 0.1035(5) -0.2533(4) 0.048(3) Uiso 1 1 d . . .
O80 O 0.3399(6) 0.1979(5) 0.1213(4) 0.063(3) Uiso 1 1 d . . .
O81 O 0.3941(5) 0.2691(5) 0.4779(4) 0.050(3) Uiso 1 1 d . . .
O82 O 0.1851(6) 0.1520(5) -0.0687(4) 0.059(3) Uiso 1 1 d . . .
O83 O 0.2764(6) 0.2975(5) 0.4431(4) 0.055(3) Uiso 1 1 d . . .
O84 O 0.0859(6) 0.2802(5) -0.0841(4) 0.059(3) Uiso 1 1 d . . .
O85 O 0.0578(6) 0.0859(5) -0.3131(4) 0.054(3) Uiso 1 1 d . . .
O86 O 0.4859(6) 0.2941(5) 0.5172(4) 0.057(3) Uiso 1 1 d . . .
O87 O 0.2067(5) 0.1055(5) -0.1447(4) 0.049(3) Uiso 1 1 d . . .
O88 O 0.6172(6) 0.2307(5) 0.3069(4) 0.053(3) Uiso 1 1 d . . .
O89 O 0.3786(6) 0.0902(5) 0.4418(4) 0.053(3) Uiso 1 1 d . . .
O90 O -0.2810(6) 0.1083(5) -0.3374(4) 0.054(3) Uiso 1 1 d . . .
O91 O 0.1136(5) 0.2415(5) -0.3689(4) 0.051(3) Uiso 1 1 d . . .
O92 O 0.3176(6) 0.1144(5) -0.1102(4) 0.055(3) Uiso 1 1 d . . .
O93 O -0.2062(5) 0.0423(5) -0.1743(4) 0.048(3) Uiso 1 1 d . . .
O94 O 0.3780(6) 0.4653(5) 0.1228(4) 0.053(3) Uiso 1 1 d . . .
O95 O 0.3574(6) 0.1372(5) -0.1931(4) 0.053(3) Uiso 1 1 d . . .
O96 O -0.3263(5) 0.2264(4) -0.2734(4) 0.046(3) Uiso 1 1 d . . .
O97 O 0.4873(5) 0.4305(4) 0.0296(3) 0.045(3) Uiso 1 1 d . . .
O98 O 0.5800(6) 0.3150(5) 0.0453(4) 0.056(3) Uiso 1 1 d . . .
O99 O -0.4213(6) 0.2189(5) -0.2120(4) 0.066(3) Uiso 1 1 d . . .
O100 O -0.0568(5) 0.1974(4) -0.4381(4) 0.047(3) Uiso 1 1 d . . .
O101 O 0.4126(5) 0.4607(5) -0.0495(4) 0.049(3) Uiso 1 1 d . . .
O102 O 0.3222(6) 0.2383(5) -0.2584(4) 0.058(3) Uiso 1 1 d . . .
O103 O 0.6746(5) 0.3236(5) 0.2844(4) 0.050(3) Uiso 1 1 d . . .
O104 O -0.0169(5) 0.2696(4) -0.4110(3) 0.045(3) Uiso 1 1 d . . .
O105 O -0.3356(6) 0.2372(5) -0.1521(4) 0.055(3) Uiso 1 1 d . . .
O106 O 0.4749(6) 0.1622(5) 0.0764(4) 0.054(3) Uiso 1 1 d . . .
O107 O 0.4655(5) 0.2293(5) 0.0101(4) 0.048(3) Uiso 1 1 d . . .
O108 O 0.3513(5) 0.1944(5) -0.1246(4) 0.047(3) Uiso 1 1 d . . .
O109 O 0.4667(5) 0.1778(5) 0.1595(4) 0.050(3) Uiso 1 1 d . . .
O110 O 0.2341(5) 0.3252(4) 0.3462(4) 0.046(3) Uiso 1 1 d . . .
O111 O -0.0415(6) 0.3703(5) -0.3942(4) 0.056(3) Uiso 1 1 d . . .
O112 O 0.5274(5) 0.4540(5) 0.3477(4) 0.048(3) Uiso 1 1 d . . .
O113 O -0.3948(6) 0.1589(5) -0.2949(4) 0.057(3) Uiso 1 1 d . . .
O114 O 0.1131(5) 0.1471(5) -0.3042(4) 0.050(3) Uiso 1 1 d . . .
O115 O -0.2837(5) 0.1473(4) -0.1844(4) 0.047(3) Uiso 1 1 d . . .
O116 O 0.2786(5) 0.3885(4) 0.3678(4) 0.047(3) Uiso 1 1 d . . .
O117 O 0.3523(6) 0.1736(5) 0.3630(4) 0.053(3) Uiso 1 1 d . . .
O118 O 0.5056(5) 0.5153(5) 0.2215(4) 0.048(3) Uiso 1 1 d . . .
O119 O 0.5740(6) 0.2662(5) -0.0241(4) 0.058(3) Uiso 1 1 d . . .
O120 O -0.1545(6) -0.0043(5) -0.2488(4) 0.053(3) Uiso 1 1 d . . .
O121 O -0.2245(6) 0.1897(5) -0.3249(4) 0.051(3) Uiso 1 1 d . . .
O122 O 0.2993(5) 0.2548(4) 0.1910(4) 0.047(3) Uiso 1 1 d . . .
O123 O 0.4939(5) 0.1616(5) 0.4779(4) 0.050(3) Uiso 1 1 d . . .
O124 O 0.2379(5) 0.2247(5) 0.3988(4) 0.049(3) Uiso 1 1 d . . .
O125 O 0.5950(5) 0.4282(4) 0.2724(3) 0.044(3) Uiso 1 1 d . . .
O126 O -0.1544(5) 0.2840(4) -0.4075(3) 0.038(2) Uiso 1 1 d . . .
O127 O 0.3545(5) 0.1928(4) 0.4559(4) 0.047(3) Uiso 1 1 d . . .
O128 O 0.4273(6) 0.0899(5) 0.5250(4) 0.063(3) Uiso 1 1 d . . .
O129 O 0.2856(5) 0.4057(4) 0.1333(3) 0.043(2) Uiso 1 1 d . . .
O130 O 0.4552(5) 0.4422(5) 0.2816(4) 0.048(3) Uiso 1 1 d . . .
O131 O -0.0841(5) 0.0495(5) -0.1312(4) 0.050(3) Uiso 1 1 d . . .
O132 O 0.5913(5) 0.2780(5) 0.2344(4) 0.049(3) Uiso 1 1 d . . .
O133 O 0.2976(5) 0.2942(4) -0.1888(3) 0.037(2) Uiso 1 1 d . . .
O134 O 0.2541(5) 0.4336(4) 0.0449(3) 0.045(3) Uiso 1 1 d . . .
O135 O 0.0580(5) 0.1646(4) -0.3991(4) 0.046(3) Uiso 1 1 d . . .
O136 O 0.4565(5) 0.3437(4) 0.0015(3) 0.037(2) Uiso 1 1 d . . .
O137 O 0.3938(5) 0.3757(4) 0.0772(3) 0.038(2) Uiso 1 1 d . . .
O138 O 0.2412(5) 0.2062(4) -0.1848(3) 0.040(2) Uiso 1 1 d . . .
O139 O 0.3766(5) 0.2946(4) 0.1394(3) 0.040(2) Uiso 1 1 d . . .
O140 O -0.0678(5) 0.0106(5) -0.1920(4) 0.051(3) Uiso 1 1 d . . .
O141 O 0.5319(6) 0.2527(5) 0.4436(4) 0.065(3) Uiso 1 1 d . . .
O142 O 0.4742(5) 0.2737(4) 0.0889(3) 0.041(2) Uiso 1 1 d . . .
O143 O 0.3540(5) 0.4809(4) 0.0322(3) 0.036(2) Uiso 1 1 d . . .
O144 O 0.1627(5) 0.3086(4) -0.1970(3) 0.039(2) Uiso 1 1 d . . .
O145 O 0.0979(5) 0.3932(4) -0.1441(4) 0.046(3) Uiso 1 1 d . . .
O146 O 0.1262(5) 0.2231(4) -0.1568(3) 0.041(2) Uiso 1 1 d . . .
O147 O -0.2026(5) 0.0975(5) -0.1032(4) 0.050(3) Uiso 1 1 d . . .
O148 O 0.1362(5) 0.4184(5) -0.2272(4) 0.049(3) Uiso 1 1 d . . .
O149 O 0.4869(5) 0.4130(4) 0.2177(4) 0.045(3) Uiso 1 1 d . . .
O150 O 0.5266(5) 0.4804(5) 0.1418(4) 0.052(3) Uiso 1 1 d . . .
O151 O -0.1989(5) 0.2016(5) -0.1484(4) 0.048(3) Uiso 1 1 d . . .
O152 O -0.2473(5) 0.2515(4) -0.2176(3) 0.043(2) Uiso 1 1 d . . .
O153 O 0.6152(5) 0.3784(5) 0.1968(4) 0.048(3) Uiso 1 1 d . . .
O154 O 0.0100(5) 0.2833(4) -0.3184(4) 0.046(3) Uiso 1 1 d . . .
O155 O 0.3219(5) 0.4050(4) -0.0101(3) 0.043(2) Uiso 1 1 d . . .
O156 O -0.0971(5) 0.2996(4) -0.3366(3) 0.043(2) Uiso 1 1 d . . .
N1 N 0.4256(6) 0.2160(5) 0.2366(4) 0.040(3) Uiso 1 1 d . . .
N2 N 0.3229(6) 0.3488(5) 0.2227(4) 0.044(3) Uiso 1 1 d . . .
N3 N 0.3564(9) 0.0834(7) 0.0286(6) 0.077(5) Uiso 1 1 d . . .
N4 N 0.0984(7) 0.3957(6) -0.0088(5) 0.059(4) Uiso 1 1 d . . .
N5 N -0.0293(6) 0.2519(5) -0.1814(4) 0.042(3) Uiso 1 1 d . . .
N6 N 0.0742(7) 0.1175(6) -0.1658(5) 0.048(3) Uiso 1 1 d . . .
N7 N 0.4514(7) 0.3363(6) 0.8639(5) 0.050(3) Uiso 1 1 d . . .
N8 N 0.1700(8) 0.2054(7) 0.0498(6) 0.074(5) Uiso 1 1 d . . .
N9 N 0.1714(9) 0.1880(7) 0.2675(6) 0.072(4) Uiso 1 1 d . . .
N10 N 0.5451(7) 0.6732(6) 0.3430(5) 0.085(5) Uiso 1 1 d D . .
N11 N 0.5689(8) 0.0260(7) 0.6347(5) 0.094(6) Uiso 1 1 d D . .
N12 N 0.8223(8) 0.4570(7) 0.7935(5) 0.105(7) Uiso 1 1 d D . .
C1 C 0.2695(8) 0.3596(7) 0.3406(5) 0.043(4) Uiso 1 1 d . . .
C2 C 0.3437(10) 0.0966(8) -0.0166(7) 0.068(5) Uiso 1 1 d . . .
H2 H 0.3214 0.0750 -0.0280 0.081 Uiso 1 1 calc R . .
C3 C 0.4945(8) 0.2112(6) 0.3158(5) 0.044(4) Uiso 1 1 d . . .
H3 H 0.5185 0.2081 0.3426 0.052 Uiso 1 1 calc R . .
C4 C 0.4495(8) 0.4164(7) 0.2493(5) 0.046(4) Uiso 1 1 d . . .
C5 C 0.0901(8) 0.1232(7) -0.2086(5) 0.044(4) Uiso 1 1 d . . .
H5 H 0.1256 0.1375 -0.2173 0.053 Uiso 1 1 calc R . .
C6 C 0.1537(8) 0.4047(7) 0.0092(6) 0.054(4) Uiso 1 1 d . . .
H6 H 0.1525 0.4098 0.0389 0.064 Uiso 1 1 calc R . .
C7 C 0.3414(8) 0.1524(7) -0.0987(5) 0.042(4) Uiso 1 1 d . . .
C8 C 0.1016(8) 0.3906(7) -0.0527(6) 0.050(4) Uiso 1 1 d . . .
H8 H 0.0646 0.3864 -0.0666 0.060 Uiso 1 1 calc R . .
C9 C 0.5160(8) 0.2321(6) 0.2745(5) 0.041(4) Uiso 1 1 d . . .
C10 C 0.0567(8) 0.1088(6) -0.2413(5) 0.040(4) Uiso 1 1 d . . .
C11 C 0.3939(9) 0.1116(8) 0.0425(7) 0.063(5) Uiso 1 1 d . . .
H11 H 0.4089 0.1007 0.0731 0.076 Uiso 1 1 calc R . .
C12 C 0.0801(8) 0.1150(7) -0.2899(5) 0.045(4) Uiso 1 1 d . . .
C13 C 0.2651(8) 0.4165(6) 0.0084(5) 0.041(4) Uiso 1 1 d . . .
C14 C 0.1552(8) 0.3843(7) -0.1257(5) 0.042(4) Uiso 1 1 d . . .
C15 C 0.0124(7) 0.0805(6) -0.2277(5) 0.037(3) Uiso 1 1 d . . .
H15 H -0.0063 0.0661 -0.2484 0.044 Uiso 1 1 calc R . .
C16 C 0.2102(7) 0.4068(6) -0.0138(5) 0.039(3) Uiso 1 1 d . . .
C17 C -0.0576(8) 0.0418(7) -0.1673(5) 0.044(4) Uiso 1 1 d . . .
C18 C 0.0262(8) 0.0930(6) -0.1538(5) 0.043(4) Uiso 1 1 d . . .
H18 H 0.0132 0.0892 -0.1239 0.051 Uiso 1 1 calc R . .
C19 C 0.1573(8) 0.3915(7) -0.0778(5) 0.043(4) Uiso 1 1 d . . .
C20 C -0.1218(7) 0.2560(6) -0.2473(5) 0.032(3) Uiso 1 1 d . . .
H20 H -0.1530 0.2576 -0.2697 0.038 Uiso 1 1 calc R . .
C21 C -0.0862(7) 0.2389(6) -0.1697(5) 0.040(4) Uiso 1 1 d . . .
H21 H -0.0935 0.2275 -0.1390 0.048 Uiso 1 1 calc R . .
C22 C -0.0056(8) 0.0727(6) -0.1840(5) 0.041(4) Uiso 1 1 d . . .
C23 C 0.3611(8) 0.1405(7) -0.0487(5) 0.044(4) Uiso 1 1 d . . .
C24 C 0.2923(8) 0.3435(6) 0.2618(5) 0.039(3) Uiso 1 1 d . . .
H24 H 0.2577 0.3271 0.2642 0.047 Uiso 1 1 calc R . .
C25 C 0.4537(7) 0.1846(6) 0.0346(5) 0.040(4) Uiso 1 1 d . . .
C26 C 0.3097(7) 0.3615(6) 0.2993(5) 0.037(3) Uiso 1 1 d . . .
C27 C 0.5804(8) 0.2483(7) 0.2700(5) 0.043(4) Uiso 1 1 d . . .
C28 C 0.3941(7) 0.3893(6) 0.2560(5) 0.037(3) Uiso 1 1 d . . .
C29 C 0.4121(8) 0.1713(7) 0.3636(5) 0.046(4) Uiso 1 1 d . . .
C30 C 0.4120(8) 0.1565(6) 0.0136(5) 0.040(4) Uiso 1 1 d . . .
C31 C -0.1995(7) 0.2306(6) -0.1880(5) 0.038(3) Uiso 1 1 d . . .
C32 C -0.0476(7) 0.2838(6) -0.3083(5) 0.032(3) Uiso 1 1 d . . .
C33 C 0.2133(7) 0.3965(6) -0.0577(5) 0.037(3) Uiso 1 1 d . . .
H33 H 0.2526 0.3931 -0.0730 0.044 Uiso 1 1 calc R . .
C34 C 0.3721(7) 0.3722(6) 0.2191(5) 0.037(3) Uiso 1 1 d . . .
H34 H 0.3925 0.3773 0.1916 0.044 Uiso 1 1 calc R . .
C35 C 0.3952(8) 0.1702(7) -0.0312(5) 0.044(4) Uiso 1 1 d . . .
H35 H 0.4069 0.2004 -0.0505 0.053 Uiso 1 1 calc R . .
C36 C -0.1341(7) 0.2424(6) -0.2029(5) 0.038(3) Uiso 1 1 d . . .
C37 C 0.4032(8) 0.1971(6) 0.2773(5) 0.043(4) Uiso 1 1 d . . .
H37 H 0.3649 0.1855 0.2787 0.052 Uiso 1 1 calc R . .
C38 C 0.3606(7) 0.3864(6) 0.2950(5) 0.039(3) Uiso 1 1 d . . .
H38 H 0.3720 0.4010 0.3185 0.047 Uiso 1 1 calc R . .
C39 C 0.4806(7) 0.2329(6) 0.2343(5) 0.040(4) Uiso 1 1 d . . .
H39 H 0.4958 0.2454 0.2059 0.048 Uiso 1 1 calc R . .
C40 C 0.4382(8) 0.1950(7) 0.3179(5) 0.043(4) Uiso 1 1 d . . .
C41 C -0.0181(8) 0.2644(6) -0.2247(5) 0.039(3) Uiso 1 1 d . . .
H41 H 0.0222 0.2714 -0.2324 0.047 Uiso 1 1 calc R . .
C42 C -0.0622(7) 0.2677(6) -0.2597(5) 0.034(3) Uiso 1 1 d . . .
C43 C 0.4995(10) 0.6902(10) 0.3015(6) 0.122 Uiso 1 1 d D . .
H43A H 0.4541 0.7096 0.3082 0.183 Uiso 1 1 calc R . .
H43B H 0.5137 0.7164 0.2778 0.183 Uiso 1 1 calc R . .
H43C H 0.5010 0.6556 0.2915 0.183 Uiso 1 1 calc R . .
C44 C 0.8529(12) 0.4436(10) 0.8398(6) 0.126 Uiso 1 1 d D . .
H44A H 0.9005 0.4373 0.8385 0.189 Uiso 1 1 calc R . .
H44B H 0.8325 0.4760 0.8535 0.189 Uiso 1 1 calc R . .
H44C H 0.8458 0.4087 0.8577 0.189 Uiso 1 1 calc R . .
C45 C 0.1083(11) 0.2226(11) 0.0246(9) 0.124 Uiso 1 1 d D . .
H45A H 0.1151 0.2077 -0.0024 0.186 Uiso 1 1 calc R . .
H45B H 0.0773 0.2070 0.0428 0.186 Uiso 1 1 calc R . .
H45C H 0.0901 0.2648 0.0161 0.186 Uiso 1 1 calc R . .
C46 C 0.5214(13) 0.6328(11) 0.3785(8) 0.206(18) Uiso 1 1 d D . .
H46A H 0.4756 0.6524 0.3843 0.309 Uiso 1 1 calc R . .
H46B H 0.5234 0.5984 0.3680 0.309 Uiso 1 1 calc R . .
H46C H 0.5498 0.6214 0.4061 0.309 Uiso 1 1 calc R . .
C47 C 0.1981(13) 0.1456(10) 0.0566(10) 0.143 Uiso 1 1 d D . .
H47A H 0.2002 0.1350 0.0278 0.214 Uiso 1 1 calc R . .
H47B H 0.2430 0.1331 0.0708 0.214 Uiso 1 1 calc R . .
H47C H 0.1709 0.1266 0.0760 0.214 Uiso 1 1 calc R . .
C48 C 0.5107(11) 0.0209(13) 0.6119(9) 0.178(15) Uiso 1 1 d D . .
H48A H 0.4785 0.0149 0.6339 0.267 Uiso 1 1 calc R . .
H48B H 0.4900 0.0563 0.5888 0.267 Uiso 1 1 calc R . .
H48C H 0.5252 -0.0120 0.5980 0.267 Uiso 1 1 calc R . .
C49 C 0.7491(8) 0.4668(13) 0.7943(10) 0.211(19) Uiso 1 1 d D . .
H49A H 0.7301 0.4755 0.7636 0.316 Uiso 1 1 calc R . .
H49B H 0.7415 0.4320 0.8120 0.316 Uiso 1 1 calc R . .
H49C H 0.7281 0.4993 0.8077 0.316 Uiso 1 1 calc R . .
C50 C 0.6145(8) 0.6436(9) 0.3342(8) 0.111 Uiso 1 1 d D . .
H50A H 0.6165 0.6094 0.3234 0.167 Uiso 1 1 calc R . .
H50B H 0.6299 0.6700 0.3114 0.167 Uiso 1 1 calc R . .
H50C H 0.6428 0.6319 0.3618 0.167 Uiso 1 1 calc R . .
C51 C 0.6005(15) -0.0283(9) 0.6701(9) 0.22(2) Uiso 1 1 d D . .
H51A H 0.6388 -0.0250 0.6852 0.331 Uiso 1 1 calc R . .
H51B H 0.5683 -0.0342 0.6921 0.331 Uiso 1 1 calc R . .
H51C H 0.6150 -0.0612 0.6563 0.331 Uiso 1 1 calc R . .
C52 C 0.8559(13) 0.4106(9) 0.7698(8) 0.143(12) Uiso 1 1 d D . .
H52A H 0.8348 0.4206 0.7396 0.215 Uiso 1 1 calc R . .
H52B H 0.9028 0.4073 0.7678 0.215 Uiso 1 1 calc R . .
H52C H 0.8521 0.3737 0.7865 0.215 Uiso 1 1 calc R . .
C53 C 0.5399(13) 0.7261(9) 0.3597(9) 0.169(14) Uiso 1 1 d D . .
H53A H 0.4938 0.7448 0.3652 0.253 Uiso 1 1 calc R . .
H53B H 0.5678 0.7149 0.3875 0.253 Uiso 1 1 calc R . .
H53C H 0.5549 0.7530 0.3371 0.253 Uiso 1 1 calc R . .
C54 C 0.126(2) 0.1716(17) 0.2911(14) 0.192(17) Uiso 1 1 d . . .
H54A H 0.1150 0.1423 0.2793 0.288 Uiso 1 1 calc R . .
H54B H 0.1423 0.1555 0.3225 0.288 Uiso 1 1 calc R . .
H54C H 0.0855 0.2050 0.2889 0.288 Uiso 1 1 calc R . .
C55 C 0.1651(16) 0.2239(14) 0.0870(10) 0.215(19) Uiso 1 1 d D . .
H55A H 0.1451 0.2660 0.0797 0.322 Uiso 1 1 calc R . .
H55B H 0.1373 0.2064 0.1070 0.322 Uiso 1 1 calc R . .
H55C H 0.2094 0.2129 0.1018 0.322 Uiso 1 1 calc R . .
C56 C 0.5474(14) 0.0764(10) 0.6560(9) 0.161(13) Uiso 1 1 d D . .
H56A H 0.5860 0.0794 0.6709 0.242 Uiso 1 1 calc R . .
H56B H 0.5269 0.1119 0.6330 0.242 Uiso 1 1 calc R . .
H56C H 0.5152 0.0707 0.6781 0.242 Uiso 1 1 calc R . .
C57 C 0.2374(17) 0.1404(15) 0.2678(12) 0.161(13) Uiso 1 1 d . . .
H57A H 0.2677 0.1568 0.2495 0.241 Uiso 1 1 calc R . .
H57B H 0.2568 0.1239 0.2986 0.241 Uiso 1 1 calc R . .
H57C H 0.2299 0.1102 0.2555 0.241 Uiso 1 1 calc R . .
C58 C 0.6184(12) 0.0352(13) 0.6013(9) 0.185(16) Uiso 1 1 d D . .
H58A H 0.6566 0.0386 0.6165 0.278 Uiso 1 1 calc R . .
H58B H 0.6331 0.0024 0.5874 0.278 Uiso 1 1 calc R . .
H58C H 0.5978 0.0707 0.5782 0.278 Uiso 1 1 calc R . .
C59 C 0.2119(14) 0.2308(12) 0.0192(10) 0.168(14) Uiso 1 1 d D . .
H59A H 0.2150 0.2168 -0.0082 0.252 Uiso 1 1 calc R . .
H59B H 0.1924 0.2730 0.0116 0.252 Uiso 1 1 calc R . .
H59C H 0.2563 0.2197 0.0338 0.252 Uiso 1 1 calc R . .
C60 C 0.1443(17) 0.2138(14) 0.2198(11) 0.151(12) Uiso 1 1 d . . .
H60A H 0.1777 0.2261 0.2019 0.227 Uiso 1 1 calc R . .
H60B H 0.1329 0.1850 0.2078 0.227 Uiso 1 1 calc R . .
H60C H 0.1045 0.2472 0.2185 0.227 Uiso 1 1 calc R . .
C61 C 0.1883(17) 0.2328(15) 0.2849(12) 0.159(13) Uiso 1 1 d . . .
H61A H 0.2222 0.2444 0.2671 0.238 Uiso 1 1 calc R . .
H61B H 0.1485 0.2664 0.2827 0.238 Uiso 1 1 calc R . .
H61C H 0.2053 0.2169 0.3162 0.238 Uiso 1 1 calc R . .
C62 C 0.3845(13) 0.3524(12) 0.8869(9) 0.115(9) Uiso 1 1 d . . .
H62A H 0.3546 0.3351 0.8760 0.172 Uiso 1 1 calc R . .
H62B H 0.3930 0.3378 0.9194 0.172 Uiso 1 1 calc R . .
H62C H 0.3641 0.3945 0.8797 0.172 Uiso 1 1 calc R . .
C63 C 0.4854(12) 0.2711(10) 0.8794(8) 0.091(7) Uiso 1 1 d . . .
H63A H 0.4576 0.2511 0.8696 0.136 Uiso 1 1 calc R . .
H63B H 0.5285 0.2603 0.8665 0.136 Uiso 1 1 calc R . .
H63C H 0.4918 0.2600 0.9121 0.136 Uiso 1 1 calc R . .
C64 C 0.4974(13) 0.3628(11) 0.8805(9) 0.109(8) Uiso 1 1 d . . .
H64A H 0.5035 0.3503 0.9132 0.163 Uiso 1 1 calc R . .
H64B H 0.5403 0.3505 0.8676 0.163 Uiso 1 1 calc R . .
H64C H 0.4783 0.4050 0.8715 0.163 Uiso 1 1 calc R . .
C65 C 0.4389(10) 0.3530(9) 0.8139(7) 0.074(6) Uiso 1 1 d . . .
H65A H 0.4087 0.3344 0.8052 0.110 Uiso 1 1 calc R . .
H65B H 0.4189 0.3950 0.8038 0.110 Uiso 1 1 calc R . .
H65C H 0.4809 0.3406 0.7999 0.110 Uiso 1 1 calc R . .
C66 C 0.8314(13) 0.5130(8) 0.7667(8) 0.131 Uiso 1 1 d D . .
H66A H 0.8115 0.5223 0.7362 0.197 Uiso 1 1 calc R . .
H66B H 0.8097 0.5444 0.7811 0.197 Uiso 1 1 calc R . .
H66C H 0.8787 0.5081 0.7656 0.197 Uiso 1 1 calc R . .
O1W O 0.3863(4) 0.5835(4) 0.4281(3) 0.030(2) Uiso 1 1 d . . .
O2W O 0.4400(7) 0.5444(6) 0.0574(5) 0.080(4) Uiso 1 1 d . . .
O3W O 0.5000 0.5000 0.5000 0.080(6) Uiso 1 2 d DS T P
O5W O 0.5308(8) 0.3554(6) 0.1335(5) 0.089(4) Uiso 1 1 d . . .
O6W O 0.2603(8) 0.5254(6) 0.3326(5) 0.088(4) Uiso 1 1 d . . .
O7W O 0.3838(8) 0.5524(7) 0.1698(5) 0.093(5) Uiso 1 1 d . . .
O8W O 0.3890(8) 0.4762(7) 0.3824(6) 0.098(5) Uiso 1 1 d . . .
O9W O 0.1665(8) 0.2513(7) 0.7157(6) 0.098(5) Uiso 1 1 d . . .
O10W O 0.7100(7) 0.3697(6) 0.7218(5) 0.081(4) Uiso 1 1 d . . .
O11W O 0.6501(8) 0.3424(7) 0.9476(6) 0.097(5) Uiso 1 1 d . . .
O12W O 0.7284(8) 0.1326(7) 0.5692(6) 0.100(5) Uiso 1 1 d . . .
O13W O 0.7268(8) 0.3151(7) 0.6451(6) 0.102(5) Uiso 1 1 d . . .
O14W O 0.6064(9) 0.3196(8) 0.5222(6) 0.112(6) Uiso 1 1 d . . .
O15W O 0.7012(9) 0.3320(8) 0.8656(6) 0.115(6) Uiso 1 1 d . . .
O16W O 0.9441(9) 0.4311(8) 0.6748(6) 0.120(6) Uiso 1 1 d . . .
O17W O 0.6318(10) 0.1591(9) 0.4243(7) 0.137(7) Uiso 1 1 d . . .
O18W O 0.2529(11) 0.2882(10) 0.6472(8) 0.057(6) Uiso 0.5 1 d . . .
O19W O 0.9714(12) 0.9869(10) 0.6956(8) 0.059(6) Uiso 0.5 1 d . . .
O20W O 0.2904(12) 0.5055(10) 0.7079(8) 0.060(6) Uiso 0.5 1 d . . .
O21W O 0.7779(13) 0.4065(11) 0.4493(9) 0.071(7) Uiso 0.5 1 d . . .
O22W O 0.1139(13) 0.4508(11) 0.6687(9) 0.068(7) Uiso 0.5 1 d . . .
O23W O 0.5970(13) 0.0748(12) 0.3813(9) 0.075(7) Uiso 0.5 1 d . . .
O24W O 0.6378(15) 0.0110(13) 0.8940(10) 0.084(8) Uiso 0.5 1 d . . .
O25W O 0.2529(15) 0.9922(13) 0.9864(10) 0.085(8) Uiso 0.5 1 d . . .
O26W O 0.0970(15) 0.1735(12) 0.4934(10) 0.084(8) Uiso 0.5 1 d . . .
O27W O 0.8821(15) 0.1859(13) 0.4405(10) 0.088(9) Uiso 0.5 1 d . . .
O28W O 0.2358(15) 0.2732(13) 0.5476(10) 0.086(8) Uiso 0.5 1 d . . .
O29W O 0.8944(16) 0.1341(13) 0.9418(11) 0.093(9) Uiso 0.5 1 d . . .
O30W O 0.6544(17) 0.9979(14) 0.4880(11) 0.101(10) Uiso 0.5 1 d . . .
O31W O 0.8257(17) 0.2706(14) 0.9324(12) 0.105(10) Uiso 0.5 1 d . . .
O32W O 0.9093(17) 0.5498(14) 0.6720(12) 0.104(10) Uiso 0.5 1 d . . .
O33W O 0.6256(16) 0.4055(14) 0.0807(11) 0.097(10) Uiso 0.5 1 d . . .
O34W O 0.9968(18) 0.2918(15) 0.4820(12) 0.111(11) Uiso 0.5 1 d . . .
O35W O 0.6570(18) 0.9630(16) 0.8192(13) 0.117(12) Uiso 0.5 1 d . . .
O36W O 0.7311(16) 0.4664(14) 0.5222(11) 0.098(10) Uiso 0.5 1 d . . .

loop_
_atom_site_aniso_label
_atom_site_aniso_U_11
_atom_site_aniso_U_22
_atom_site_aniso_U_33
_atom_site_aniso_U_23
_atom_site_aniso_U_13
_atom_site_aniso_U_12
Mo1 0.0736(11) 0.0487(9) 0.0387(8) -0.0048(7) -0.0155(7) -0.0250(8)
Mo2 0.0714(11) 0.0388(8) 0.0359(8) -0.0011(6) -0.0053(7) -0.0238(8)
Mo3 0.0633(10) 0.0525(9) 0.0451(9) -0.0083(7) 0.0038(7) -0.0326(8)
Mo4 0.0564(10) 0.0609(10) 0.0484(9) -0.0061(7) 0.0095(7) -0.0256(8)
Mo5 0.0739(11) 0.0481(9) 0.0408(8) -0.0136(7) 0.0072(7) -0.0150(8)
Mo6 0.0831(12) 0.0527(9) 0.0409(9) -0.0168(7) -0.0046(8) -0.0237(9)
Mo7 0.0722(11) 0.0559(9) 0.0482(9) -0.0095(7) -0.0292(8) -0.0211(9)
Mo8 0.0764(11) 0.0508(9) 0.0479(9) -0.0117(7) -0.0197(8) -0.0263(9)
Mo9 0.0563(9) 0.0389(8) 0.0445(8) -0.0067(6) -0.0111(7) -0.0213(7)
Mo10 0.0511(9) 0.0520(8) 0.0391(8) -0.0038(6) -0.0032(6) -0.0309(7)
Mo11 0.0501(9) 0.0606(10) 0.0489(9) -0.0159(7) 0.0027(7) -0.0262(8)
Mo12 0.0604(10) 0.0503(9) 0.0596(10) -0.0140(7) -0.0175(8) -0.0147(8)
Mo13 0.0743(11) 0.0569(9) 0.0330(7) -0.0045(6) -0.0119(7) -0.0434(9)
Mo14 0.0492(9) 0.0682(10) 0.0299(7) -0.0120(6) -0.0001(6) -0.0379(8)
Mo15 0.0441(8) 0.0471(8) 0.0318(7) -0.0152(6) 0.0020(6) -0.0222(7)
Mo16 0.0411(8) 0.0423(7) 0.0290(7) -0.0088(5) 0.0028(5) -0.0230(6)
Mo17 0.0407(8) 0.0479(8) 0.0410(8) -0.0173(6) -0.0009(6) -0.0180(7)
Mo18 0.0569(10) 0.0467(8) 0.0416(8) -0.0076(6) -0.0193(7) -0.0130(7)
Mo19 0.0746(11) 0.0709(10) 0.0298(7) -0.0041(7) -0.0089(7) -0.0493(9)
Mo20 0.0466(9) 0.0849(11) 0.0312(7) -0.0224(7) 0.0035(6) -0.0374(8)
Mo21 0.0385(8) 0.0558(9) 0.0436(8) -0.0119(7) -0.0120(6) -0.0179(7)
Mo22 0.0443(8) 0.0496(8) 0.0388(8) -0.0055(6) -0.0013(6) -0.0259(7)
Mo23 0.0380(8) 0.0558(9) 0.0456(8) -0.0197(7) 0.0019(6) -0.0218(7)
Mo24 0.0585(10) 0.0471(8) 0.0529(9) -0.0182(7) -0.0134(7) -0.0223(8)
Mo25 0.0489(9) 0.0579(9) 0.0384(8) -0.0186(7) -0.0122(6) -0.0166(7)
Mo26 0.0567(9) 0.0496(8) 0.0388(8) -0.0089(6) -0.0084(6) -0.0230(8)
Mo27 0.0594(10) 0.0771(11) 0.0331(8) -0.0114(7) 0.0062(6) -0.0444(9)
Mo28 0.0405(9) 0.0907(12) 0.0403(8) -0.0204(8) 0.0080(6) -0.0300(9)
Mo29 0.0521(10) 0.0633(10) 0.0509(9) -0.0253(8) -0.0014(7) -0.0128(8)
Mo30 0.0541(9) 0.0627(10) 0.0502(9) -0.0330(8) -0.0043(7) -0.0192(8)
Mo31 0.0526(9) 0.0731(11) 0.0455(9) -0.0168(8) 0.0144(7) -0.0365(8)
Mo32 0.0306(8) 0.0619(9) 0.0568(9) -0.0236(7) 0.0047(6) -0.0183(7)
Mo33 0.0405(8) 0.0629(10) 0.0548(9) -0.0239(7) -0.0028(7) -0.0212(8)
Mo34 0.0593(10) 0.0540(9) 0.0594(10) -0.0242(7) -0.0011(7) -0.0295(8)
Mo35 0.0655(11) 0.0471(9) 0.0661(10) -0.0085(7) -0.0010(8) -0.0335(8)
Mo36 0.0717(11) 0.0659(10) 0.0509(10) 0.0008(8) 0.0090(8) -0.0395(9)
P1 0.055(3) 0.038(2) 0.037(2) -0.0049(18) -0.0008(19) -0.016(2)
P2 0.067(3) 0.048(3) 0.039(2) -0.0028(19) -0.008(2) -0.028(2)
P3 0.047(2) 0.041(2) 0.035(2) -0.0083(17) -0.0077(18) -0.019(2)
P4 0.042(2) 0.043(2) 0.0260(19) -0.0074(16) -0.0025(16) -0.0234(19)
P5 0.039(2) 0.046(2) 0.030(2) -0.0102(17) -0.0030(16) -0.0246(19)
P6 0.041(2) 0.057(3) 0.029(2) -0.0166(18) 0.0021(17) -0.022(2)
P7 0.040(2) 0.052(2) 0.041(2) -0.0192(19) 0.0010(18) -0.020(2)
P8 0.043(2) 0.049(2) 0.046(2) -0.0151(19) 0.0011(19) -0.023(2)

loop_
_atom_type_symbol
_atom_type_description
_atom_type_scat_dispersion_real
_atom_type_scat_dispersion_imag
_atom_type_scat_source
C C 0.0033 0.0016 'International Tables Vol C Tables 4.2.6.8 and 6.1.1.4'
H H 0.0000 0.0000 'International Tables Vol C Tables 4.2.6.8 and 6.1.1.4'
N N 0.0061 0.0033 'International Tables Vol C Tables 4.2.6.8 and 6.1.1.4'
O O 0.0106 0.0060 'International Tables Vol C Tables 4.2.6.8 and 6.1.1.4'
P P 0.1023 0.0942 'International Tables Vol C Tables 4.2.6.8 and 6.1.1.4'
Mo Mo -1.6832 0.6857 'International Tables Vol C Tables 4.2.6.8 and 6.1.1.4'

loop_
_geom_angle_atom_site_label_1
_geom_angle_atom_site_label_2
_geom_angle_atom_site_label_3
_geom_angle
O24 Mo1 O43 102.5(6)
O24 Mo1 O81 88.0(5)
O24 Mo1 O86 98.8(6)
O24 Mo1 O123 98.7(6)
O24 Mo1 O141 168.9(6)
O43 Mo1 O81 167.5(5)
O43 Mo1 O86 98.5(6)
O43 Mo1 O123 102.8(6)
O43 Mo1 O141 88.6(6)
O86 Mo1 O81 72.9(4)
O86 Mo1 O141 80.1(5)
O123 Mo1 O81 82.0(4)
O123 Mo1 O86 148.7(5)
O123 Mo1 O141 77.8(5)
O141 Mo1 O81 81.1(4)
O20 Mo2 O55 88.0(5)
O20 Mo2 O89 98.7(5)
O20 Mo2 O123 100.4(5)
O20 Mo2 O127 163.6(5)
O55 Mo2 O127 76.7(4)
O89 Mo2 O55 80.0(4)
O89 Mo2 O127 73.2(4)
O123 Mo2 O55 79.9(4)
O123 Mo2 O89 151.6(5)
O123 Mo2 O127 82.8(4)
O128 Mo2 O20 105.6(6)
O128 Mo2 O55 166.3(5)
O128 Mo2 O89 96.6(5)
O128 Mo2 O123 98.3(5)
O128 Mo2 O127 89.6(5)
O56 Mo3 O63 103.6(6)
O56 Mo3 O89 99.9(6)
O56 Mo3 O117 89.1(5)
O56 Mo3 O124 102.0(6)
O56 Mo3 O127 165.9(5)
O63 Mo3 O89 98.9(6)
O63 Mo3 O117 167.3(5)
O63 Mo3 O124 99.0(5)
O63 Mo3 O127 89.4(5)
O89 Mo3 O117 78.6(4)
O89 Mo3 O127 72.4(4)
O117 Mo3 O127 77.9(4)
O124 Mo3 O89 147.5(5)
O124 Mo3 O117 78.0(4)
O124 Mo3 O127 80.8(4)
O10 Mo4 O17 105.2(7)
O10 Mo4 O50 98.9(6)
O10 Mo4 O83 165.7(5)
O10 Mo4 O110 88.7(5)
O10 Mo4 O124 102.9(6)
O17 Mo4 O50 98.6(6)
O17 Mo4 O83 87.3(6)
O17 Mo4 O110 166.1(6)
O17 Mo4 O124 99.5(6)
O50 Mo4 O83 72.0(4)
O50 Mo4 O110 78.4(4)
O110 Mo4 O83 78.8(4)
O124 Mo4 O50 146.9(5)
O124 Mo4 O83 81.3(4)
O124 Mo4 O110 77.4(4)
O12 Mo5 O21 102.6(6)
O12 Mo5 O36 102.7(6)
O12 Mo5 O50 97.2(6)
O12 Mo5 O83 163.9(5)
O12 Mo5 O116 90.7(5)
O21 Mo5 O36 97.7(6)
O21 Mo5 O50 98.1(6)
O21 Mo5 O83 91.1(5)
O21 Mo5 O116 166.7(5)
O36 Mo5 O50 151.1(5)
O36 Mo5 O83 83.4(4)
O36 Mo5 O116 78.7(4)
O50 Mo5 O83 72.2(4)
O50 Mo5 O116 80.3(4)
O116 Mo5 O83 75.8(4)
O14 Mo6 O25 88.1(6)
O14 Mo6 O36 101.3(6)
O14 Mo6 O40 104.7(7)
O14 Mo6 O81 167.4(6)
O14 Mo6 O86 98.4(6)
O25 Mo6 O81 81.0(4)
O36 Mo6 O25 77.9(5)
O36 Mo6 O81 82.7(4)
O36 Mo6 O86 150.0(5)
O40 Mo6 O25 167.0(6)
O40 Mo6 O36 96.8(6)
O40 Mo6 O81 86.5(5)
O40 Mo6 O86 99.8(6)
O86 Mo6 O25 80.4(5)
O86 Mo6 O81 73.6(4)
O4 Mo7 O29 101.6(6)
O4 Mo7 O46 92.9(5)
O4 Mo7 O49 99.7(5)
O4 Mo7 O62 161.9(5)
O29 Mo7 O46 69.7(5)
O29 Mo7 O62 72.2(4)
O35 Mo7 O4 105.3(6)
O35 Mo7 O29 97.8(6)
O35 Mo7 O46 159.9(6)
O35 Mo7 O49 99.5(6)
O35 Mo7 O62 92.5(6)
O46 Mo7 O62 69.0(4)
O49 Mo7 O29 147.8(5)
O49 Mo7 O46 85.4(4)
O49 Mo7 O62 80.1(4)
O3 Mo8 O29 96.4(6)
O3 Mo8 O46 160.6(5)
O3 Mo8 O62 92.8(5)
O3 Mo8 O112 100.8(6)
O9 Mo8 O3 106.4(7)
O9 Mo8 O29 99.5(7)
O9 Mo8 O46 89.9(6)
O9 Mo8 O62 160.3(6)
O9 Mo8 O112 99.6(6)
O29 Mo8 O46 70.0(5)
O29 Mo8 O62 73.2(4)
O46 Mo8 O62 70.5(4)
O112 Mo8 O29 149.4(5)
O112 Mo8 O46 86.4(4)
O112 Mo8 O62 80.8(4)
O64 Mo9 O74 104.0(6)
O64 Mo9 O112 99.9(5)
O64 Mo9 O118 102.4(5)
O64 Mo9 O125 165.7(5)
O64 Mo9 O130 88.5(5)
O74 Mo9 O112 97.7(5)
O74 Mo9 O118 98.7(5)
O74 Mo9 O125 90.1(5)
O74 Mo9 O130 167.3(5)
O112 Mo9 O125 80.1(4)
O112 Mo9 O130 77.8(4)
O118 Mo9 O112 148.1(4)
O118 Mo9 O125 72.7(4)
O118 Mo9 O130 80.3(4)
O130 Mo9 O125 77.5(4)
O67 Mo10 O118 99.1(5)
O67 Mo10 O125 89.5(5)
O67 Mo10 O149 169.7(5)
O67 Mo10 O150 103.8(5)
O67 Mo10 O153 100.4(5)
O118 Mo10 O125 73.5(4)
O118 Mo10 O149 78.8(4)
O125 Mo10 O149 80.2(4)
O150 Mo10 O118 97.6(5)
O150 Mo10 O125 165.1(4)
O150 Mo10 O149 86.4(4)
O150 Mo10 O153 100.8(5)
O153 Mo10 O118 149.0(4)
O153 Mo10 O125 82.9(4)
O153 Mo10 O149 77.7(4)
O15 Mo11 O52 103.9(6)
O15 Mo11 O75 98.2(6)
O15 Mo11 O103 88.4(5)
O15 Mo11 O132 168.5(5)
O15 Mo11 O153 100.1(5)
O52 Mo11 O75 100.1(6)
O52 Mo11 O103 167.1(5)
O52 Mo11 O132 87.6(5)
O52 Mo11 O153 98.7(5)
O75 Mo11 O103 73.7(4)
O75 Mo11 O132 78.8(4)
O103 Mo11 O132 80.1(4)
O153 Mo11 O75 149.6(5)
O153 Mo11 O103 82.8(4)
O153 Mo11 O132 78.5(4)
O2 Mo12 O19 104.0(7)
O2 Mo12 O49 101.3(6)
O2 Mo12 O75 100.5(6)
O2 Mo12 O88 89.0(6)
O2 Mo12 O103 165.4(6)
O19 Mo12 O49 99.3(6)
O19 Mo12 O75 98.0(6)
O19 Mo12 O88 167.0(5)
O19 Mo12 O103 89.7(5)
O49 Mo12 O75 147.9(5)
O49 Mo12 O88 77.1(4)
O49 Mo12 O103 81.3(4)
O75 Mo12 O88 80.0(5)
O75 Mo12 O103 71.9(4)
O88 Mo12 O103 77.5(4)
O31 Mo13 O80 104.5(6)
O31 Mo13 O109 101.4(5)
O31 Mo13 O122 99.4(5)
O31 Mo13 O139 164.5(5)
O31 Mo13 N1 85.2(5)
O80 Mo13 O109 99.7(5)
O80 Mo13 O122 99.8(5)
O80 Mo13 O139 89.4(5)
O80 Mo13 N1 170.3(5)
O109 Mo13 O122 146.8(5)
O109 Mo13 O139 82.7(4)
O109 Mo13 N1 77.8(4)
O122 Mo13 O139 70.9(4)
O122 Mo13 N1 78.4(4)
O139 Mo13 N1 81.0(4)
O18 Mo14 O122 99.8(5)
O18 Mo14 O129 102.7(5)
O18 Mo14 O139 164.8(5)
O18 Mo14 N2 84.8(5)
O65 Mo14 O18 104.5(6)
O65 Mo14 O122 99.2(5)
O65 Mo14 O129 99.7(5)
O65 Mo14 O139 89.3(5)
O65 Mo14 N2 170.5(5)
O122 Mo14 O139 71.3(4)
O122 Mo14 N2 80.8(4)
O129 Mo14 O122 145.9(4)
O129 Mo14 O139 80.8(4)
O129 Mo14 N2 76.0(4)
O139 Mo14 N2 81.7(4)
O72 Mo15 O129 102.3(5)
O72 Mo15 O134 91.6(5)
O72 Mo15 O137 167.8(5)
O72 Mo15 O143 99.1(5)
O94 Mo15 O72 102.1(5)
O94 Mo15 O129 99.6(5)
O94 Mo15 O134 166.2(5)
O94 Mo15 O137 87.2(4)
O94 Mo15 O143 95.6(5)
O129 Mo15 O134 79.1(4)
O129 Mo15 O137 83.7(4)
O129 Mo15 O143 150.4(4)
O134 Mo15 O137 79.0(4)
O143 Mo15 O134 80.1(4)
O143 Mo15 O137 71.9(4)
O97 Mo16 O136 97.7(4)
O97 Mo16 O137 90.5(4)
O97 Mo16 O143 94.1(4)
O97 Mo16 O155 168.1(4)
O101 Mo16 O97 103.3(5)
O101 Mo16 O136 102.0(5)
O101 Mo16 O137 165.2(4)
O101 Mo16 O143 101.5(4)
O101 Mo16 O155 88.5(4)
O136 Mo16 O137 81.2(4)
O136 Mo16 O143 150.4(4)
O136 Mo16 O155 81.4(4)
O143 Mo16 O137 71.6(4)
O143 Mo16 O155 81.5(4)
O155 Mo16 O137 77.6(3)
O78 Mo17 O107 80.3(4)
O78 Mo17 O136 150.5(4)
O78 Mo17 O142 73.2(4)
O98 Mo17 O78 97.1(5)
O98 Mo17 O107 168.6(5)
O98 Mo17 O136 96.8(5)
O98 Mo17 O142 90.9(4)
O107 Mo17 O142 77.7(4)
O119 Mo17 O78 100.2(5)
O119 Mo17 O98 102.4(5)
O119 Mo17 O107 89.0(5)
O119 Mo17 O136 102.1(5)
O119 Mo17 O142 165.9(5)
O136 Mo17 O107 80.9(4)
O136 Mo17 O142 80.7(4)
O32 Mo18 O73 106.3(6)
O32 Mo18 O78 100.2(6)
O32 Mo18 O106 90.8(6)
O32 Mo18 O109 99.2(6)
O32 Mo18 O142 168.3(6)
O73 Mo18 O78 97.1(5)
O73 Mo18 O106 162.9(5)
O73 Mo18 O109 98.4(5)
O73 Mo18 O142 84.2(5)
O78 Mo18 O106 79.0(5)
O78 Mo18 O142 73.0(4)
O106 Mo18 O142 78.7(4)
O109 Mo18 O78 150.6(5)
O109 Mo18 O106 78.9(4)
O109 Mo18 O142 83.9(4)
O6 Mo19 O53 99.2(6)
O6 Mo19 O87 101.7(5)
O6 Mo19 O146 164.5(5)
O6 Mo19 N6 82.9(6)
O53 Mo19 O146 71.9(4)
O53 Mo19 N6 79.9(5)
O82 Mo19 O6 105.7(6)
O82 Mo19 O53 99.0(5)
O82 Mo19 O87 100.1(5)
O82 Mo19 O146 88.5(5)
O82 Mo19 N6 171.4(5)
O87 Mo19 O53 146.6(5)
O87 Mo19 O146 81.4(4)
O87 Mo19 N6 77.2(4)
O146 Mo19 N6 83.0(4)
O11 Mo20 O53 98.8(6)
O11 Mo20 O66 102.1(5)
O11 Mo20 O146 165.3(5)
O11 Mo20 N5 85.1(5)
O53 Mo20 O146 71.8(4)
O53 Mo20 N5 79.7(4)
O66 Mo20 O53 146.3(5)
O66 Mo20 O146 81.9(4)
O66 Mo20 N5 76.2(4)
O84 Mo20 O11 105.0(6)
O84 Mo20 O53 99.7(5)
O84 Mo20 O66 99.9(5)
O84 Mo20 O146 88.0(5)
O84 Mo20 N5 169.8(5)
O146 Mo20 N5 82.1(4)
O27 Mo21 O45 104.4(6)
O27 Mo21 O66 100.7(5)
O27 Mo21 O144 167.8(5)
O27 Mo21 O145 89.7(5)
O27 Mo21 O148 98.4(5)
O45 Mo21 O66 97.9(5)
O45 Mo21 O144 85.6(5)
O45 Mo21 O145 165.9(5)
O45 Mo21 O148 98.2(5)
O66 Mo21 O144 84.6(4)
O66 Mo21 O145 79.5(4)
O145 Mo21 O144 80.3(4)
O148 Mo21 O66 151.0(5)
O148 Mo21 O144 72.9(4)
O148 Mo21 O145 79.0(4)
O28 Mo22 O69 87.3(5)
O28 Mo22 O70 103.8(6)
O28 Mo22 O133 103.0(5)
O28 Mo22 O144 163.1(5)
O28 Mo22 O148 99.9(5)
O69 Mo22 O144 76.7(4)
O70 Mo22 O69 168.7(5)
O70 Mo22 O133 97.3(5)
O70 Mo22 O144 92.1(5)
O70 Mo22 O148 95.7(5)
O133 Mo22 O69 81.9(4)
O133 Mo22 O144 80.3(4)
O133 Mo22 O148 150.0(4)
O148 Mo22 O69 80.1(4)
O148 Mo22 O144 72.3(4)
O54 Mo23 O95 101.1(5)
O54 Mo23 O102 103.9(6)
O54 Mo23 O108 88.9(5)
O54 Mo23 O133 101.6(5)
O54 Mo23 O138 164.7(5)
O95 Mo23 O108 81.0(4)
O95 Mo23 O138 72.1(4)
O102 Mo23 O95 95.4(5)
O102 Mo23 O108 167.2(5)
O102 Mo23 O133 98.5(5)
O102 Mo23 O138 90.7(5)
O108 Mo23 O138 76.5(4)
O133 Mo23 O95 149.5(4)
O133 Mo23 O108 79.4(4)
O133 Mo23 O138 80.7(4)
O7 Mo24 O87 101.8(5)
O7 Mo24 O92 90.6(5)
O7 Mo24 O95 97.3(5)
O7 Mo24 O138 167.2(5)
O33 Mo24 O7 104.8(6)
O33 Mo24 O87 98.4(5)
O33 Mo24 O92 164.6(5)
O33 Mo24 O95 97.5(5)
O33 Mo24 O138 85.7(5)
O87 Mo24 O92 79.4(4)
O87 Mo24 O138 83.5(4)
O92 Mo24 O138 78.9(4)
O95 Mo24 O87 151.1(5)
O95 Mo24 O92 78.9(4)
O95 Mo24 O138 73.7(4)
O44 Mo25 Mo30 117.6(4)
O44 Mo25 O59 100.9(5)
O44 Mo25 O60 106.0(6)
O44 Mo25 O68 91.4(5)
O44 Mo25 O100 160.6(5)
O44 Mo25 O126 99.6(5)
O59 Mo25 Mo30 33.4(4)
O59 Mo25 O68 69.7(4)
O59 Mo25 O100 72.0(4)
O60 Mo25 Mo30 116.9(4)
O60 Mo25 O59 98.5(5)
O60 Mo25 O68 160.8(5)
O60 Mo25 O100 93.1(5)
O60 Mo25 O126 99.3(5)
O68 Mo25 Mo30 45.5(2)
O100 Mo25 Mo30 47.4(3)
O100 Mo25 O68 69.2(4)
O126 Mo25 Mo30 114.6(3)
O126 Mo25 O59 147.9(5)
O126 Mo25 O68 85.4(4)
O126 Mo25 O100 80.5(4)
O30 Mo26 O104 166.0(5)
O30 Mo26 O111 102.7(5)
O30 Mo26 O126 98.7(5)
O30 Mo26 O156 88.0(5)
O71 Mo26 O30 104.5(6)
O71 Mo26 O104 89.3(5)
O71 Mo26 O111 98.7(5)
O71 Mo26 O126 98.1(5)
O71 Mo26 O156 167.3(5)
O111 Mo26 O104 72.6(4)
O111 Mo26 O126 148.4(4)
O111 Mo26 O156 80.2(4)
O126 Mo26 O104 81.1(4)
O126 Mo26 O156 77.6(4)
O156 Mo26 O104 78.3(4)
O13 Mo27 O77 102.7(6)
O13 Mo27 O91 97.6(6)
O13 Mo27 O104 89.8(6)
O13 Mo27 O111 100.9(6)
O13 Mo27 O154 169.4(6)
O77 Mo27 O91 99.7(5)
O77 Mo27 O104 166.2(5)
O77 Mo27 O111 98.1(5)
O77 Mo27 O154 87.7(5)
O91 Mo27 O104 84.2(4)
O91 Mo27 O111 150.8(5)
O91 Mo27 O154 79.1(4)
O104 Mo27 O154 79.9(4)
O111 Mo27 O104 73.4(4)
O111 Mo27 O154 78.7(4)
O34 Mo28 O114 78.7(4)
O34 Mo28 O135 73.1(4)
O37 Mo28 O34 98.4(6)
O37 Mo28 O76 102.3(6)
O37 Mo28 O91 99.7(5)
O37 Mo28 O114 169.3(5)
O37 Mo28 O135 88.2(5)
O76 Mo28 O34 99.7(6)
O76 Mo28 O91 99.6(5)
O76 Mo28 O114 88.3(5)
O76 Mo28 O135 168.2(5)
O91 Mo28 O34 149.9(5)
O91 Mo28 O114 79.1(4)
O91 Mo28 O135 83.7(4)
O114 Mo28 O135 81.1(4)
O5 Mo29 O34 100.3(6)
O5 Mo29 O41 101.0(6)
O5 Mo29 O57 101.8(6)
O5 Mo29 O85 89.7(6)
O5 Mo29 O135 167.2(6)
O34 Mo29 O41 149.5(5)
O34 Mo29 O85 81.1(5)
O34 Mo29 O135 73.7(4)
O41 Mo29 O85 77.5(4)
O41 Mo29 O135 80.8(4)
O57 Mo29 O34 97.2(6)
O57 Mo29 O41 99.5(5)
O57 Mo29 O85 168.5(5)
O57 Mo29 O135 90.3(5)
O85 Mo29 O135 78.3(4)
O38 Mo30 Mo25 117.9(4)
O38 Mo30 O41 102.6(5)
O38 Mo30 O42 103.9(6)
O38 Mo30 O59 100.1(6)
O38 Mo30 O68 92.0(5)
O38 Mo30 O100 161.5(5)
O41 Mo30 Mo25 115.4(3)
O41 Mo30 O59 148.5(5)
O41 Mo30 O68 86.5(4)
O41 Mo30 O100 80.3(4)
O42 Mo30 Mo25 115.5(4)
O42 Mo30 O41 99.0(5)
O42 Mo30 O59 96.4(5)
O42 Mo30 O68 161.4(5)
O42 Mo30 O100 93.6(5)
O59 Mo30 Mo25 33.3(3)
O59 Mo30 O68 71.1(4)
O59 Mo30 O100 71.4(4)
O68 Mo30 Mo25 47.0(3)
O68 Mo30 O100 69.8(4)
O100 Mo30 Mo25 46.8(3)
O26 Mo31 O39 103.0(6)
O26 Mo31 O105 100.0(5)
O26 Mo31 O115 166.3(5)
O26 Mo31 O147 100.0(5)
O26 Mo31 O151 89.8(5)
O39 Mo31 O105 98.8(6)
O39 Mo31 O115 90.1(5)
O39 Mo31 O147 99.6(5)
O39 Mo31 O151 167.1(5)
O105 Mo31 O115 73.7(4)
O105 Mo31 O147 149.0(5)
O105 Mo31 O151 79.8(4)
O147 Mo31 O115 81.5(4)
O147 Mo31 O151 76.8(4)
O151 Mo31 O115 77.2(4)
O47 Mo32 O96 101.3(5)
O47 Mo32 O105 96.5(5)
O47 Mo32 O115 163.4(5)
O47 Mo32 O152 89.9(5)
O96 Mo32 O105 151.6(5)
O96 Mo32 O115 85.4(4)
O96 Mo32 O152 78.6(4)
O99 Mo32 O47 104.6(6)
O99 Mo32 O96 98.6(5)
O99 Mo32 O105 98.2(5)
O99 Mo32 O115 89.2(5)
O99 Mo32 O152 165.5(5)
O105 Mo32 O115 72.1(4)
O105 Mo32 O152 79.4(4)
O152 Mo32 O115 76.4(4)
O58 Mo33 O79 167.5(5)
O58 Mo33 O90 100.4(6)
O58 Mo33 O96 101.1(5)
O58 Mo33 O121 89.7(5)
O90 Mo33 O79 72.3(4)
O90 Mo33 O121 80.8(4)
O96 Mo33 O79 82.7(4)
O96 Mo33 O90 150.6(5)
O96 Mo33 O121 79.4(4)
O113 Mo33 O58 102.0(6)
O113 Mo33 O79 89.2(5)
O113 Mo33 O90 98.3(5)
O113 Mo33 O96 96.7(5)
O113 Mo33 O121 168.2(5)
O121 Mo33 O79 79.3(4)
O16 Mo34 O51 167.0(5)
O16 Mo34 O79 87.4(5)
O16 Mo34 O90 98.4(5)
O16 Mo34 O120 97.9(5)
O22 Mo34 O16 102.0(6)
O22 Mo34 O51 90.9(5)
O22 Mo34 O79 168.8(5)
O22 Mo34 O90 99.3(6)
O22 Mo34 O120 101.1(6)
O51 Mo34 O79 80.0(4)
O90 Mo34 O51 80.7(4)
O90 Mo34 O79 73.0(4)
O120 Mo34 O51 77.9(4)
O120 Mo34 O79 83.5(4)
O120 Mo34 O90 150.5(5)
O23 Mo35 O48 104.8(6)
O23 Mo35 O61 97.1(6)
O23 Mo35 O93 163.0(5)
O23 Mo35 O120 101.5(5)
O23 Mo35 O140 88.4(5)
O48 Mo35 O61 97.6(6)
O48 Mo35 O93 90.5(5)
O48 Mo35 O120 97.9(6)
O48 Mo35 O140 166.8(5)
O61 Mo35 O93 73.1(4)
O61 Mo35 O140 79.6(5)
O120 Mo35 O61 151.8(5)
O120 Mo35 O93 83.4(4)
O120 Mo35 O140 80.0(4)
O140 Mo35 O93 76.3(4)
O1 Mo36 O61 99.0(6)
O1 Mo36 O93 89.8(6)
O1 Mo36 O131 168.4(6)
O1 Mo36 O147 98.4(6)
O8 Mo36 O1 102.3(7)
O8 Mo36 O61 100.1(6)
O8 Mo36 O93 166.8(5)
O8 Mo36 O131 89.2(6)
O8 Mo36 O147 101.2(6)
O61 Mo36 O93 72.3(5)
O61 Mo36 O131 80.7(4)
O131 Mo36 O93 79.1(4)
O147 Mo36 O61 148.8(5)
O147 Mo36 O93 82.1(4)
O147 Mo36 O131 77.1(4)
O81 P1 O83 110.9(6)
O81 P1 O127 112.1(6)
O127 P1 O83 111.7(6)
O25 P2 O46 111.2(7)
O25 P2 O141 113.3(7)
O141 P2 O46 111.7(7)
O62 P3 O103 110.1(6)
O125 P3 O62 110.1(6)
O125 P3 O103 111.7(6)
O137 P4 O139 110.5(5)
O142 P4 O137 108.7(6)
O142 P4 O139 111.2(6)
O138 P5 O144 108.9(6)
O138 P5 O146 109.7(6)
O146 P5 O144 110.9(6)
O100 P6 O104 109.9(6)
O135 P6 O100 110.3(6)
O135 P6 O104 111.6(6)
O51 P7 O68 111.4(6)
O121 P7 O51 113.4(6)
O121 P7 O68 112.0(6)
O79 P8 O93 112.6(6)
O79 P8 O115 111.6(6)
O115 P8 O93 110.8(6)
P2 O25 Mo6 133.7(7)
Mo7 O29 Mo8 112.7(6)
Mo29 O34 Mo28 120.5(6)
Mo6 O36 Mo5 143.8(6)
Mo29 O41 Mo30 138.4(6)
Mo8 O46 Mo7 86.8(4)
P2 O46 Mo7 136.4(6)
P2 O46 Mo8 136.8(6)
Mo7 O49 Mo12 136.5(6)
Mo4 O50 Mo5 123.2(6)
P7 O51 Mo34 132.3(7)
Mo19 O53 Mo20 120.4(6)
C29 O55 Mo2 130.9(10)
Mo25 O59 Mo30 113.3(6)
Mo36 O61 Mo35 122.2(6)
Mo8 O62 Mo7 86.1(4)
P3 O62 Mo7 122.1(6)
P3 O62 Mo8 122.0(6)
Mo20 O66 Mo21 153.3(6)
Mo30 O68 Mo25 87.5(3)
P7 O68 Mo25 136.4(6)
P7 O68 Mo30 135.9(6)
C14 O69 Mo22 129.9(10)
Mo11 O75 Mo12 120.9(6)
Mo17 O78 Mo18 121.1(6)
Mo34 O79 Mo33 93.3(4)
P8 O79 Mo33 133.4(6)
P8 O79 Mo34 130.6(6)
Mo6 O81 Mo1 92.9(4)
P1 O81 Mo1 131.4(6)
P1 O81 Mo6 133.1(6)
Mo5 O83 Mo4 92.6(4)
P1 O83 Mo4 129.8(6)
P1 O83 Mo5 129.7(6)
C12 O85 Mo29 130.4(10)
Mo1 O86 Mo6 120.5(6)
Mo19 O87 Mo24 153.5(6)
C27 O88 Mo12 131.8(10)
Mo3 O89 Mo2 123.1(6)
Mo34 O90 Mo33 121.4(6)
Mo27 O91 Mo28 156.9(7)
C7 O92 Mo24 131.6(10)
Mo35 O93 Mo36 92.3(4)
P8 O93 Mo35 129.8(6)
P8 O93 Mo36 128.7(6)
Mo24 O95 Mo23 121.3(6)
Mo32 O96 Mo33 145.2(6)
Mo25 O100 Mo30 85.8(3)
P6 O100 Mo25 122.8(6)
P6 O100 Mo30 121.6(6)
Mo11 O103 Mo12 93.5(4)
P3 O103 Mo11 135.2(6)
P3 O103 Mo12 123.2(6)
Mo27 O104 Mo26 92.9(4)
P6 O104 Mo26 123.1(6)
P6 O104 Mo27 134.3(6)
Mo31 O105 Mo32 122.1(6)
C25 O106 Mo18 134.1(10)
C25 O107 Mo17 130.1(10)
C7 O108 Mo23 130.0(10)
Mo13 O109 Mo18 155.4(6)
C1 O110 Mo4 130.4(10)
Mo27 O111 Mo26 121.0(6)
Mo8 O112 Mo9 139.2(6)
C12 O114 Mo28 130.5(11)
Mo31 O115 Mo32 92.2(4)
P8 O115 Mo31 131.2(6)
P8 O115 Mo32 129.2(6)
C1 O116 Mo5 130.9(10)
C29 O117 Mo3 128.8(11)
Mo10 O118 Mo9 121.0(6)
Mo35 O120 Mo34 146.4(6)
P7 O121 Mo33 131.4(6)
Mo13 O122 Mo14 121.2(5)
Mo1 O123 Mo2 146.2(6)
Mo4 O124 Mo3 150.3(6)
Mo10 O125 Mo9 92.8(4)
P3 O125 Mo9 123.8(6)
P3 O125 Mo10 134.3(6)
Mo25 O126 Mo26 137.4(5)
Mo2 O127 Mo3 91.4(4)
P1 O127 Mo2 130.1(6)
P1 O127 Mo3 129.7(6)
Mo14 O129 Mo15 156.2(6)
C4 O130 Mo9 132.5(10)
C17 O131 Mo36 128.7(10)
C27 O132 Mo11 130.2(11)
Mo23 O133 Mo22 137.5(5)
C13 O134 Mo15 133.1(10)
Mo29 O135 Mo28 92.6(4)
P6 O135 Mo28 134.8(6)
P6 O135 Mo29 123.8(6)
Mo16 O136 Mo17 139.1(5)
Mo15 O137 Mo16 94.0(3)
P4 O137 Mo15 133.6(5)
P4 O137 Mo16 124.3(5)
Mo24 O138 Mo23 92.8(3)
P5 O138 Mo23 124.4(5)
P5 O138 Mo24 136.1(6)
Mo14 O139 Mo13 91.0(3)
P4 O139 Mo13 120.8(5)
P4 O139 Mo14 122.5(6)
C17 O140 Mo35 133.1(10)
P2 O141 Mo1 133.0(7)
Mo18 O142 Mo17 92.7(4)
P4 O142 Mo17 126.0(6)
P4 O142 Mo18 135.1(6)
Mo16 O143 Mo15 122.3(5)
Mo22 O144 Mo21 93.8(3)
P5 O144 Mo21 134.3(6)
P5 O144 Mo22 125.7(6)
C14 O145 Mo21 133.3(10)
Mo19 O146 Mo20 90.9(3)
P5 O146 Mo19 120.6(6)
P5 O146 Mo20 120.2(5)
Mo36 O147 Mo31 148.5(6)
Mo21 O148 Mo22 120.9(5)
C4 O149 Mo10 130.8(10)
C31 O151 Mo31 129.6(10)
C31 O152 Mo32 130.8(9)
Mo10 O153 Mo11 158.0(6)
C32 O154 Mo27 130.5(9)
C13 O155 Mo16 130.2(9)
C32 O156 Mo26 133.8(9)
C37 N1 Mo13 115.3(10)
C39 N1 Mo13 123.3(10)
C39 N1 C37 120.4(13)
C24 N2 Mo14 115.8(10)
C34 N2 Mo14 124.0(10)
C34 N2 C24 118.7(13)
C11 N3 C2 114.2(18)
C8 N4 C6 115.5(15)
C21 N5 Mo20 115.6(10)
C41 N5 Mo20 124.6(10)
C41 N5 C21 118.5(13)
C5 N6 Mo19 124.4(11)
C5 N6 C18 116.6(14)
C18 N6 Mo19 118.1(10)
C63 N7 C62 108.2(16)
C64 N7 C62 109.6(17)
C64 N7 C63 105.4(16)
C64 N7 C65 113.5(16)
C65 N7 C62 110.3(16)
C65 N7 C63 109.5(15)
C45 N8 C59 104.4(16)
C47 N8 C45 107.8(17)
C47 N8 C59 106.4(16)
C55 N8 C45 113.3(18)
C55 N8 C47 113.9(18)
C55 N8 C59 110.5(18)
C54 N9 C57 116(3)
C54 N9 C60 109(3)
C54 N9 C61 110(3)
C60 N9 C57 108(2)
C61 N9 C57 105(2)
C61 N9 C60 108(2)
C43 N10 C46 107.6(9)
C50 N10 C43 111.0(9)
C50 N10 C46 109.5(10)
C50 N10 C53 111.1(10)
C53 N10 C43 109.3(9)
C53 N10 C46 108.2(10)
C48 N11 C51 109.4(10)
C48 N11 C56 110.1(10)
C48 N11 C58 109.8(10)
C56 N11 C51 109.3(10)
C58 N11 C51 109.4(10)
C58 N11 C56 108.8(10)
C44 N12 C49 110.8(10)
C44 N12 C52 111.4(10)
C44 N12 C66 108.6(9)
C49 N12 C52 111.4(10)
C49 N12 C66 107.3(9)
C52 N12 C66 107.1(9)
O110 C1 C26 116.7(13)
O116 C1 O110 126.9(14)
O116 C1 C26 116.1(13)
N3 C2 H2 117.0
N3 C2 C23 125.9(19)
C23 C2 H2 117.0
C9 C3 H3 120.0
C40 C3 H3 120.0
C40 C3 C9 120.1(15)
O130 C4 C28 112.8(13)
O149 C4 O130 123.5(15)
O149 C4 C28 123.6(14)
N6 C5 H5 118.3
N6 C5 C10 123.3(15)
C10 C5 H5 118.3
N4 C6 H6 117.8
C16 C6 N4 124.4(16)
C16 C6 H6 117.8
O92 C7 C23 115.3(13)
O108 C7 O92 126.4(15)
O108 C7 C23 118.2(14)
N4 C8 H8 118.4
N4 C8 C19 123.3(16)
C19 C8 H8 118.4
C3 C9 C27 122.4(14)
C3 C9 C39 118.4(14)
C39 C9 C27 118.9(13)
C5 C10 C12 119.7(13)
C15 C10 C5 118.5(14)
C15 C10 C12 120.8(14)
N3 C11 H11 118.1
N3 C11 C30 123.8(18)
C30 C11 H11 118.1
O85 C12 C10 113.0(13)
O114 C12 O85 126.2(15)
O114 C12 C10 120.7(14)
O134 C13 O155 125.4(14)
O134 C13 C16 117.9(13)
O155 C13 C16 116.7(13)
O69 C14 C19 117.8(14)
O145 C14 O69 125.4(14)
O145 C14 C19 116.7(13)
C10 C15 H15 119.8
C10 C15 C22 120.5(14)
C22 C15 H15 119.8
C6 C16 C13 119.6(14)
C6 C16 C33 117.7(15)
C33 C16 C13 122.7(13)
O131 C17 O140 127.2(15)
O131 C17 C22 117.8(14)
O140 C17 C22 115.0(13)
N6 C18 H18 118.4
N6 C18 C22 123.1(14)
C22 C18 H18 118.4
C8 C19 C14 118.2(14)
C33 C19 C8 119.4(15)
C33 C19 C14 122.3(14)
C36 C20 H20 120.0
C36 C20 C42 120.0(13)
C42 C20 H20 120.0
N5 C21 H21 119.5
N5 C21 C36 121.0(14)
C36 C21 H21 119.5
C15 C22 C17 122.1(14)
C15 C22 C18 117.4(14)
C18 C22 C17 120.5(13)
C2 C23 C7 120.4(15)
C35 C23 C2 115.7(16)
C35 C23 C7 123.8(14)
N2 C24 H24 118.4
N2 C24 C26 123.2(14)
C26 C24 H24 118.4
O106 C25 C30 117.5(13)
O107 C25 O106 124.0(14)
O107 C25 C30 118.4(13)
C24 C26 C1 120.7(13)
C38 C26 C1 121.4(13)
C38 C26 C24 117.6(13)
O88 C27 C9 113.1(13)
O132 C27 O88 125.9(15)
O132 C27 C9 120.9(14)
C34 C28 C4 118.7(13)
C38 C28 C4 121.6(14)
C38 C28 C34 119.4(13)
O55 C29 C40 114.5(14)
O117 C29 O55 128.7(15)
O117 C29 C40 116.8(14)
C11 C30 C25 117.3(14)
C35 C30 C11 119.5(15)
C35 C30 C25 123.1(14)
O151 C31 O152 127.8(14)
O151 C31 C36 117.1(13)
O152 C31 C36 115.1(13)
O154 C32 O156 124.3(13)
O154 C32 C42 119.9(13)
O156 C32 C42 115.7(12)
C16 C33 H33 120.4
C19 C33 C16 119.3(14)
C19 C33 H33 120.4
N2 C34 C28 121.5(13)
N2 C34 H34 119.3
C28 C34 H34 119.3
C23 C35 H35 119.7
C30 C35 C23 120.5(15)
C30 C35 H35 119.7
C20 C36 C21 119.3(13)
C20 C36 C31 121.6(13)
C21 C36 C31 119.1(13)
N1 C37 H37 120.2
N1 C37 C40 119.6(14)
C40 C37 H37 120.2
C26 C38 H38 120.3
C28 C38 C26 119.4(14)
C28 C38 H38 120.3
N1 C39 C9 121.2(14)
N1 C39 H39 119.4
C9 C39 H39 119.4
C3 C40 C29 121.9(14)
C3 C40 C37 120.2(14)
C37 C40 C29 117.8(14)
N5 C41 H41 117.9
N5 C41 C42 124.2(14)
C42 C41 H41 117.9
C20 C42 C32 121.2(13)
C41 C42 C20 116.9(13)
C41 C42 C32 121.8(13)
N10 C43 H43A 109.5
N10 C43 H43B 109.5
N10 C43 H43C 109.5
H43A C43 H43B 109.5
H43A C43 H43C 109.5
H43B C43 H43C 109.5
N12 C44 H44A 109.5
N12 C44 H44B 109.5
N12 C44 H44C 109.5
H44A C44 H44B 109.5
H44A C44 H44C 109.5
H44B C44 H44C 109.5
N8 C45 H45A 109.5
N8 C45 H45B 109.5
N8 C45 H45C 109.5
H45A C45 H45B 109.5
H45A C45 H45C 109.5
H45B C45 H45C 109.5
N10 C46 H46A 109.5
N10 C46 H46B 109.5
N10 C46 H46C 109.5
H46A C46 H46B 109.5
H46A C46 H46C 109.5
H46B C46 H46C 109.5
N8 C47 H47A 109.5
N8 C47 H47B 109.5
N8 C47 H47C 109.5
H47A C47 H47B 109.5
H47A C47 H47C 109.5
H47B C47 H47C 109.5
N11 C48 H48A 109.5
N11 C48 H48B 109.5
N11 C48 H48C 109.5
H48A C48 H48B 109.5
H48A C48 H48C 109.5
H48B C48 H48C 109.5
N12 C49 H49A 109.5
N12 C49 H49B 109.5
N12 C49 H49C 109.5
H49A C49 H49B 109.5
H49A C49 H49C 109.5
H49B C49 H49C 109.5
N10 C50 H50A 109.5
N10 C50 H50B 109.5
N10 C50 H50C 109.5
H50A C50 H50B 109.5
H50A C50 H50C 109.5
H50B C50 H50C 109.5
N11 C51 H51A 109.5
N11 C51 H51B 109.5
N11 C51 H51C 109.5
H51A C51 H51B 109.5
H51A C51 H51C 109.5
H51B C51 H51C 109.5
N12 C52 H52A 109.5
N12 C52 H52B 109.5
N12 C52 H52C 109.5
H52A C52 H52B 109.5
H52A C52 H52C 109.5
H52B C52 H52C 109.5
N10 C53 H53A 109.5
N10 C53 H53B 109.5
N10 C53 H53C 109.5
H53A C53 H53B 109.5
H53A C53 H53C 109.5
H53B C53 H53C 109.5
N9 C54 H54A 109.5
N9 C54 H54B 109.5
N9 C54 H54C 109.5
H54A C54 H54B 109.5
H54A C54 H54C 109.5
H54B C54 H54C 109.5
N8 C55 H55A 109.5
N8 C55 H55B 109.5
N8 C55 H55C 109.5
H55A C55 H55B 109.5
H55A C55 H55C 109.5
H55B C55 H55C 109.5
N11 C56 H56A 109.5
N11 C56 H56B 109.5
N11 C56 H56C 109.5
H56A C56 H56B 109.5
H56A C56 H56C 109.5
H56B C56 H56C 109.5
N9 C57 H57A 109.5
N9 C57 H57B 109.5
N9 C57 H57C 109.5
H57A C57 H57B 109.5
H57A C57 H57C 109.5
H57B C57 H57C 109.5
N11 C58 H58A 109.5
N11 C58 H58B 109.5
N11 C58 H58C 109.5
H58A C58 H58B 109.5
H58A C58 H58C 109.5
H58B C58 H58C 109.5
N8 C59 H59A 109.5
N8 C59 H59B 109.5
N8 C59 H59C 109.5
H59A C59 H59B 109.5
H59A C59 H59C 109.5
H59B C59 H59C 109.5
N9 C60 H60A 109.5
N9 C60 H60B 109.5
N9 C60 H60C 109.5
H60A C60 H60B 109.5
H60A C60 H60C 109.5
H60B C60 H60C 109.5
N9 C61 H61A 109.5
N9 C61 H61B 109.5
N9 C61 H61C 109.5
H61A C61 H61B 109.5
H61A C61 H61C 109.5
H61B C61 H61C 109.5
N7 C62 H62A 109.5
N7 C62 H62B 109.5
N7 C62 H62C 109.5
H62A C62 H62B 109.5
H62A C62 H62C 109.5
H62B C62 H62C 109.5
N7 C63 H63A 109.5
N7 C63 H63B 109.5
N7 C63 H63C 109.5
H63A C63 H63B 109.5
H63A C63 H63C 109.5
H63B C63 H63C 109.5
N7 C64 H64A 109.5
N7 C64 H64B 109.5
N7 C64 H64C 109.5
H64A C64 H64B 109.5
H64A C64 H64C 109.5
H64B C64 H64C 109.5
N7 C65 H65A 109.5
N7 C65 H65B 109.5
N7 C65 H65C 109.5
H65A C65 H65B 109.5
H65A C65 H65C 109.5
H65B C65 H65C 109.5
N12 C66 H66A 109.5
N12 C66 H66B 109.5
N12 C66 H66C 109.5
H66A C66 H66B 109.5
H66A C66 H66C 109.5
H66B C66 H66C 109.5

loop_
_geom_bond_atom_site_label_1
_geom_bond_atom_site_label_2
_geom_bond_distance
Mo1 O24 1.689(13)
Mo1 O43 1.700(14)
Mo1 O81 2.353(11)
Mo1 O86 1.936(11)
Mo1 O123 1.887(11)
Mo1 O141 2.242(12)
Mo2 O20 1.728(12)
Mo2 O55 2.255(10)
Mo2 O89 1.926(11)
Mo2 O123 1.897(11)
Mo2 O127 2.325(10)
Mo2 O128 1.707(12)
Mo3 O56 1.712(13)
Mo3 O63 1.719(13)
Mo3 O89 1.901(11)
Mo3 O117 2.318(11)
Mo3 O124 1.889(11)
Mo3 O127 2.374(11)
Mo4 O10 1.696(14)
Mo4 O17 1.705(14)
Mo4 O50 1.911(11)
Mo4 O83 2.349(12)
Mo4 O110 2.252(10)
Mo4 O124 1.873(11)
Mo5 O12 1.715(13)
Mo5 O21 1.718(13)
Mo5 O36 1.903(11)
Mo5 O50 1.930(12)
Mo5 O83 2.327(11)
Mo5 O116 2.255(10)
Mo6 O14 1.693(15)
Mo6 O25 2.220(12)
Mo6 O36 1.901(11)
Mo6 O40 1.696(13)
Mo6 O81 2.306(11)
Mo6 O86 1.957(12)
Mo7 O4 1.737(13)
Mo7 O29 1.923(12)
Mo7 O35 1.652(14)
Mo7 O46 2.359(11)
Mo7 O49 1.913(11)
Mo7 O62 2.389(11)
Mo8 O3 1.701(13)
Mo8 O9 1.613(10)
Mo8 O29 1.948(12)
Mo8 O46 2.331(11)
Mo8 O62 2.331(11)
Mo8 O112 1.892(11)
Mo9 O64 1.697(12)
Mo9 O74 1.698(12)
Mo9 O112 1.941(10)
Mo9 O118 1.940(11)
Mo9 O125 2.315(10)
Mo9 O130 2.240(11)
Mo10 O67 1.690(12)
Mo10 O118 1.906(10)
Mo10 O125 2.306(10)
Mo10 O149 2.316(10)
Mo10 O150 1.705(11)
Mo10 O153 1.891(10)
Mo11 O15 1.680(13)
Mo11 O52 1.699(13)
Mo11 O75 1.906(12)
Mo11 O103 2.275(11)
Mo11 O132 2.299(11)
Mo11 O153 1.901(11)
Mo12 O2 1.690(14)
Mo12 O19 1.695(14)
Mo12 O49 1.925(11)
Mo12 O75 1.944(12)
Mo12 O88 2.243(11)
Mo12 O103 2.323(11)
Mo13 O31 1.697(12)
Mo13 O80 1.705(12)
Mo13 O109 1.891(11)
Mo13 O122 1.913(10)
Mo13 O139 2.350(9)
Mo13 N1 2.415(12)
Mo14 O18 1.708(11)
Mo14 O65 1.664(12)
Mo14 O122 1.920(10)
Mo14 O129 1.897(10)
Mo14 O139 2.332(10)
Mo14 N2 2.472(13)
Mo15 O72 1.703(11)
Mo15 O94 1.698(11)
Mo15 O129 1.900(10)
Mo15 O134 2.217(10)
Mo15 O137 2.308(9)
Mo15 O143 1.938(9)
Mo16 O97 1.720(10)
Mo16 O101 1.701(11)
Mo16 O136 1.898(9)
Mo16 O137 2.324(9)
Mo16 O143 1.929(9)
Mo16 O155 2.251(10)
Mo17 O78 1.912(11)
Mo17 O98 1.716(12)
Mo17 O107 2.256(11)
Mo17 O119 1.703(11)
Mo17 O136 1.915(9)
Mo17 O142 2.313(10)
Mo18 O32 1.688(14)
Mo18 O73 1.711(12)
Mo18 O78 1.928(11)
Mo18 O106 2.192(12)
Mo18 O109 1.916(11)
Mo18 O142 2.308(10)
Mo19 O6 1.702(13)
Mo19 O53 1.930(11)
Mo19 O82 1.701(12)
Mo19 O87 1.900(10)
Mo19 O146 2.349(10)
Mo19 N6 2.461(13)
Mo20 O11 1.725(13)
Mo20 O53 1.932(11)
Mo20 O66 1.903(10)
Mo20 O84 1.696(12)
Mo20 O146 2.352(10)
Mo20 N5 2.453(13)
Mo21 O27 1.710(13)
Mo21 O45 1.733(12)
Mo21 O66 1.914(10)
Mo21 O144 2.306(10)
Mo21 O145 2.193(11)
Mo21 O148 1.914(10)
Mo22 O28 1.702(12)
Mo22 O69 2.290(11)
Mo22 O70 1.712(12)
Mo22 O133 1.917(9)
Mo22 O144 2.300(9)
Mo22 O148 1.953(11)
Mo23 O54 1.684(12)
Mo23 O95 1.938(11)
Mo23 O102 1.692(12)
Mo23 O108 2.263(11)
Mo23 O133 1.902(9)
Mo23 O138 2.331(10)
Mo24 O7 1.725(13)
Mo24 O33 1.704(12)
Mo24 O87 1.911(10)
Mo24 O92 2.211(12)
Mo24 O95 1.901(11)
Mo24 O138 2.289(10)
Mo25 Mo30 3.217(2)
Mo25 O44 1.711(12)
Mo25 O59 1.924(11)
Mo25 O60 1.735(12)
Mo25 O68 2.356(10)
Mo25 O100 2.350(11)
Mo25 O126 1.901(10)
Mo26 O30 1.729(12)
Mo26 O71 1.672(12)
Mo26 O104 2.323(10)
Mo26 O111 1.934(11)
Mo26 O126 1.936(9)
Mo26 O156 2.233(10)
Mo27 O13 1.693(14)
Mo27 O77 1.697(13)
Mo27 O91 1.891(11)
Mo27 O104 2.301(10)
Mo27 O111 1.915(11)
Mo27 O154 2.322(10)
Mo28 O34 1.941(12)
Mo28 O37 1.686(13)
Mo28 O76 1.709(13)
Mo28 O91 1.898(11)
Mo28 O114 2.276(11)
Mo28 O135 2.312(11)
Mo29 O5 1.728(14)
Mo29 O34 1.905(12)
Mo29 O41 1.908(10)
Mo29 O57 1.728(13)
Mo29 O85 2.224(11)
Mo29 O135 2.309(10)
Mo30 O38 1.709(13)
Mo30 O41 1.921(11)
Mo30 O42 1.731(13)
Mo30 O59 1.927(12)
Mo30 O68 2.297(10)
Mo30 O100 2.374(10)
Mo31 O26 1.699(12)
Mo31 O39 1.712(13)
Mo31 O105 1.883(11)
Mo31 O115 2.320(11)
Mo31 O147 1.919(11)
Mo31 O151 2.306(10)
Mo32 O47 1.706(12)
Mo32 O96 1.891(10)
Mo32 O99 1.695(12)
Mo32 O105 1.953(11)
Mo32 O115 2.339(10)
Mo32 O152 2.298(10)
Mo33 O58 1.722(13)
Mo33 O79 2.339(11)
Mo33 O90 1.949(11)
Mo33 O96 1.906(10)
Mo33 O113 1.699(11)
Mo33 O121 2.247(11)
Mo34 O16 1.723(12)
Mo34 O22 1.703(13)
Mo34 O51 2.205(11)
Mo34 O79 2.319(10)
Mo34 O90 1.937(11)
Mo34 O120 1.919(11)
Mo35 O23 1.707(12)
Mo35 O48 1.708(14)
Mo35 O61 1.930(12)
Mo35 O93 2.318(10)
Mo35 O120 1.873(11)
Mo35 O140 2.258(11)
Mo36 O1 1.732(15)
Mo36 O8 1.688(15)
Mo36 O61 1.920(12)
Mo36 O93 2.356(11)
Mo36 O131 2.279(11)
Mo36 O147 1.880(11)
P1 O81 1.504(12)
P1 O83 1.536(12)
P1 O127 1.508(11)
P2 O25 1.519(12)
P2 O46 1.550(12)
P2 O141 1.522(13)
P3 O62 1.523(11)
P3 O103 1.538(11)
P3 O125 1.518(11)
P4 O137 1.536(10)
P4 O139 1.536(10)
P4 O142 1.524(10)
P5 O138 1.514(10)
P5 O144 1.536(10)
P5 O146 1.519(10)
P6 O100 1.516(11)
P6 O104 1.516(11)
P6 O135 1.515(11)
P7 O51 1.525(12)
P7 O68 1.543(11)
P7 O121 1.489(11)
P8 O79 1.530(11)
P8 O93 1.543(11)
P8 O115 1.531(11)
O55 C29 1.248(18)
O69 C14 1.265(17)
O85 C12 1.291(18)
O88 C27 1.265(18)
O92 C7 1.302(18)
O106 C25 1.274(18)
O107 C25 1.272(17)
O108 C7 1.220(17)
O110 C1 1.275(17)
O114 C12 1.215(17)
O116 C1 1.258(17)
O117 C29 1.234(18)
O130 C4 1.305(18)
O131 C17 1.243(17)
O132 C27 1.218(17)
O134 C13 1.259(17)
O140 C17 1.249(18)
O145 C14 1.259(18)
O149 C4 1.228(17)
O151 C31 1.240(17)
O152 C31 1.240(17)
O154 C32 1.238(16)
O155 C13 1.284(17)
O156 C32 1.248(16)
N1 C37 1.343(18)
N1 C39 1.337(18)
N2 C24 1.337(18)
N2 C34 1.320(18)
N3 C2 1.33(2)
N3 C11 1.33(2)
N4 C6 1.38(2)
N4 C8 1.36(2)
N5 C21 1.350(18)
N5 C41 1.306(18)
N6 C5 1.316(19)
N6 C18 1.337(19)
N7 C62 1.53(3)
N7 C63 1.50(2)
N7 C64 1.47(3)
N7 C65 1.47(2)
N8 C45 1.39(3)
N8 C47 1.37(3)
N8 C55 1.30(3)
N8 C59 1.44(3)
N9 C54 1.30(4)
N9 C57 1.50(3)
N9 C60 1.47(3)
N9 C61 1.46(3)
N10 C43 1.478(10)
N10 C46 1.481(10)
N10 C50 1.456(9)
N10 C53 1.474(10)
N11 C48 1.459(10)
N11 C51 1.472(10)
N11 C56 1.470(10)
N11 C58 1.470(10)
N12 C44 1.461(10)
N12 C49 1.471(10)
N12 C52 1.473(10)
N12 C66 1.499(10)
C1 C26 1.49(2)
C2 H2 0.9300
C2 C23 1.42(2)
C3 H3 0.9300
C3 C9 1.36(2)
C3 C40 1.36(2)
C4 C28 1.50(2)
C5 H5 0.9300
C5 C10 1.39(2)
C6 H6 0.9300
C6 C16 1.37(2)
C7 C23 1.50(2)
C8 H8 0.9300
C8 C19 1.38(2)
C9 C27 1.52(2)
C9 C39 1.42(2)
C10 C12 1.53(2)
C10 C15 1.336(19)
C11 H11 0.9300
C11 C30 1.40(2)
C13 C16 1.44(2)
C14 C19 1.50(2)
C15 H15 0.9300
C15 C22 1.354(19)
C16 C33 1.40(2)
C17 C22 1.53(2)
C18 H18 0.9300
C18 C22 1.40(2)
C19 C33 1.38(2)
C20 H20 0.9300
C20 C36 1.345(19)
C20 C42 1.395(18)
C21 H21 0.9300
C21 C36 1.40(2)
C23 C35 1.36(2)
C24 H24 0.9300
C24 C26 1.40(2)
C25 C30 1.50(2)
C26 C38 1.380(19)
C28 C34 1.41(2)
C28 C38 1.363(19)
C29 C40 1.53(2)
C30 C35 1.34(2)
C31 C36 1.53(2)
C32 C42 1.483(19)
C33 H33 0.9300
C34 H34 0.9300
C35 H35 0.9300
C37 H37 0.9300
C37 C40 1.42(2)
C38 H38 0.9300
C39 H39 0.9300
C41 H41 0.9300
C41 C42 1.38(2)
C43 H43A 0.9600
C43 H43B 0.9600
C43 H43C 0.9600
C44 H44A 0.9600
C44 H44B 0.9600
C44 H44C 0.9600
C45 H45A 0.9600
C45 H45B 0.9600
C45 H45C 0.9600
C46 H46A 0.9600
C46 H46B 0.9600
C46 H46C 0.9600
C47 H47A 0.9600
C47 H47B 0.9600
C47 H47C 0.9600
C48 H48A 0.9600
C48 H48B 0.9600
C48 H48C 0.9600
C49 H49A 0.9600
C49 H49B 0.9600
C49 H49C 0.9600
C50 H50A 0.9600
C50 H50B 0.9600
C50 H50C 0.9600
C51 H51A 0.9600
C51 H51B 0.9600
C51 H51C 0.9600
C52 H52A 0.9600
C52 H52B 0.9600
C52 H52C 0.9600
C53 H53A 0.9600
C53 H53B 0.9600
C53 H53C 0.9600
C54 H54A 0.9600
C54 H54B 0.9600
C54 H54C 0.9600
C55 H55A 0.9600
C55 H55B 0.9600
C55 H55C 0.9600
C56 H56A 0.9600
C56 H56B 0.9600
C56 H56C 0.9600
C57 H57A 0.9600
C57 H57B 0.9600
C57 H57C 0.9600
C58 H58A 0.9600
C58 H58B 0.9600
C58 H58C 0.9600
C59 H59A 0.9600
C59 H59B 0.9600
C59 H59C 0.9600
C60 H60A 0.9600
C60 H60B 0.9600
C60 H60C 0.9600
C61 H61A 0.9600
C61 H61B 0.9600
C61 H61C 0.9600
C62 H62A 0.9600
C62 H62B 0.9600
C62 H62C 0.9600
C63 H63A 0.9600
C63 H63B 0.9600
C63 H63C 0.9600
C64 H64A 0.9600
C64 H64B 0.9600
C64 H64C 0.9600
C65 H65A 0.9600
C65 H65B 0.9600
C65 H65C 0.9600
C66 H66A 0.9600
C66 H66B 0.9600
C66 H66C 0.9600
